data_7117979
loop_
_publ_author_name
'Lawrence W-Y. Wong'
'Jack W-H. Kan'
'Thanh-ha Nguyen'
'Herman H-Y. Sung'
'Dang Li'
'Alex S-F. Au-Yeung'
'Rajpal Sharma'
'Zhenyang Lin'
'Ian D. Williams'

_publ_section_title
;
 Bis(mandelato)borate: an effective, inexpensive spiroborate anion for
 chiral resolution
;
_journal_name_full Chem.Commun.
_journal_page_first 15760
_journal_paper_doi 10.1039/C5cc04977F
_journal_volume 51
_journal_year 2015
_chemical_absolute_configuration ad
_chemical_formula_moiety 'C36 H24 Co N6, 3(C16 H12 B O6)'
_chemical_formula_sum 'C84 H60 B3 Co N6 O18'
_chemical_formula_weight 1532.79
_chemical_name_systematic 'Tris-1,10-phenanthroline cobalt(III) Boron(bis-mandelate)'
_space_group_crystal_system orthorhombic
_space_group_IT_number 18
_space_group_name_Hall 'P 2 2ab'
_space_group_name_H-M_alt 'P 21 21 2'
_symmetry_space_group_name_Hall 'P 2 2ab'
_symmetry_space_group_name_H-M 'P 21 21 2'
_atom_sites_solution_hydrogens geom
_atom_sites_solution_primary direct
_atom_sites_solution_secondary difmap
_audit_creation_date 2014-10-24
_audit_creation_method
;
Olex2 1.2-beta
(compiled 2014.10.22 svn.r3046 for OlexSys, GUI svn.r4928)
;
_audit_update_record
;
2015-03-02 deposited with the CCDC.
2015-09-02 downloaded from the CCDC.
;
_cell_angle_alpha 90.00
_cell_angle_beta 90.00
_cell_angle_gamma 90.00
_cell_formula_units_Z 12
_cell_length_a 22.7598(4)
_cell_length_b 74.1769(10)
_cell_length_c 13.0562(3)
_cell_measurement_temperature 143(2)
_cell_volume 22042.1(7)
_computing_molecular_graphics 'Olex2 (Dolomanov et al., 2009)'
_computing_publication_material 'Olex2 (Dolomanov et al., 2009)'
_computing_structure_refinement 'XH (Sheldrick, 2008)'
_computing_structure_solution 'SHELXS-97 (Sheldrick, 1990)'
_diffrn_ambient_temperature 143.15
_diffrn_measured_fraction_theta_full 0.995
_diffrn_measured_fraction_theta_max 0.995
_diffrn_measurement_device_type 'multiwire proportional'
_diffrn_measurement_method 'phi and omega scans'
_diffrn_radiation_monochromator graphite
_diffrn_radiation_type MoK\a
_diffrn_radiation_wavelength 0.71073
_diffrn_reflns_av_R_equivalents 0.0443
_diffrn_reflns_av_unetI/netI 0.1102
_diffrn_reflns_limit_h_max 10
_diffrn_reflns_limit_h_min -30
_diffrn_reflns_limit_k_max 96
_diffrn_reflns_limit_k_min -78
_diffrn_reflns_limit_l_max 17
_diffrn_reflns_limit_l_min -8
_diffrn_reflns_number 69214
_diffrn_reflns_theta_full 25.00
_diffrn_reflns_theta_max 25.00
_diffrn_reflns_theta_min 2.37
_diffrn_source 'fine-focus sealed tube'
_exptl_absorpt_coefficient_mu 0.317
_exptl_absorpt_correction_type none
_exptl_crystal_colour yellow
_exptl_crystal_density_diffrn 1.441
_exptl_crystal_density_method 'not measured'
_exptl_crystal_F_000 9918
_refine_diff_density_max 0.748
_refine_diff_density_min -0.343
_refine_diff_density_rms 0.070
_refine_ls_abs_structure_details 'Flack H D (1983), Acta Cryst. A39, 876-881'
_refine_ls_abs_structure_Flack 0.047(11)
_refine_ls_extinction_method none
_refine_ls_goodness_of_fit_ref 1.046
_refine_ls_hydrogen_treatment constr
_refine_ls_matrix_type full
_refine_ls_number_parameters 2980
_refine_ls_number_reflns 38228
_refine_ls_number_restraints 12
_refine_ls_restrained_S_all 1.047
_refine_ls_R_factor_all 0.0912
_refine_ls_R_factor_gt 0.0733
_refine_ls_shift/su_max 10.352
_refine_ls_shift/su_mean 0.202
_refine_ls_structure_factor_coef Fsqd
_refine_ls_weighting_details 'calc w=1/[\s^2^(Fo^2^)+(0.0706P)^2^+13.6042P] where P=(Fo^2^+2Fc^2^)/3'
_refine_ls_weighting_scheme calc
_refine_ls_wR_factor_gt 0.1552
_refine_ls_wR_factor_ref 0.1643
_reflns_number_gt 30745
_reflns_number_total 38228
_reflns_threshold_expression >2sigma(I)
_cod_data_source_file c5cc04977f2.cif
_cod_data_source_block lawr102m
_cod_database_code 7117979
_olex2_refinement_description
;
1. Fixed Uiso
 At 1.2 times of:
  All C(H) groups
2. Uiso/Uaniso restraints and constraints
Uanis(C22) \\sim Ueq, Uanis(C163) \\sim Ueq: with sigma of 0.005 and sigma for
terminal atoms of 0.003
3.a Ternary CH refined with riding coordinates:
 C12(H12), C22(H22), C32(H32), C42(H42), C52(H52), C62(H62), C72(H72),
 C82(H82), C92(H92), C102(H102), C112(H112), C122(H122), C132(H132), C142(H142),
  C152(H152), C162(H162), C172(H172), C182(H182)
3.b Aromatic/amide H refined with riding coordinates:
 C201(H201), C202(H202), C203(H203), C206(H206), C207(H207), C210(H210),
 C211(H211), C212(H212), C221(H221), C222(H222), C223(H223), C226(H226),
 C227(H227), C230(H230), C231(H231), C232(H232), C241(H241), C242(H242),
 C243(H243), C246(H246), C247(H247), C250(H250), C251(H251), C252(H252),
 C301(H301), C302(H302), C303(H303), C306(H306), C307(H307), C310(H310),
 C311(H311), C312(H312), C321(H321), C322(H322), C323(H323), C326(H326),
 C327(H327), C330(H330), C331(H331), C332(H332), C341(H341), C342(H342),
 C343(H343), C346(H346), C347(H347), C350(H350), C351(H351), C352(H352),
 C401(H401), C402(H402), C403(H403), C406(H406), C407(H407), C410(H410),
 C411(H411), C412(H412), C421(H421), C422(H422), C423(H423), C426(H426),
 C427(H427), C430(H430), C431(H431), C432(H432), C441(H441), C442(H442),
 C443(H443), C446(H446), C447(H447), C450(H450), C451(H451), C452(H452),
 C14(H14), C15(H15), C16(H16), C17(H17), C18(H18), C24(H24), C25(H25), C26(H26),
  C27(H27), C28(H28), C34(H34), C35(H35), C36(H36), C37(H37), C38(H38),
 C44(H44), C45(H45), C46(H46), C47(H47), C48(H48), C54(H54), C55(H55), C56(H56),
  C57(H57), C58(H58), C64(H64), C65(H65), C66(H66), C67(H67), C68(H68),
 C74(H74), C75(H75), C76(H76), C77(H77), C78(H78), C84(H84), C85(H85), C86(H86),
  C87(H87), C88(H88), C94(H94), C95(H95), C96(H96), C97(H97), C98(H98),
 C104(H104), C105(H105), C106(H106), C107(H107), C108(H108), C114(H114),
 C115(H115), C116(H116), C117(H117), C118(H118), C124(H124), C125(H125),
 C126(H126), C127(H127), C128(H128), C134(H134), C135(H135), C136(H136),
 C137(H137), C138(H138), C144(H144), C145(H145), C146(H146), C147(H147),
 C148(H148), C154(H154), C155(H155), C156(H156), C157(H157), C158(H158),
 C164(H164), C165(H165), C166(H166), C167(H167), C168(H168), C174(H174),
 C175(H175), C176(H176), C177(H177), C178(H178), C184(H184), C185(H185),
 C186(H186), C187(H187), C188(H188)
;
_olex2_submission_special_instructions 'No special instructions were received'

loop_
_space_group_symop_id
_space_group_symop_operation_xyz
1 'x, y, z'
2 '-x, -y, z'
3 'x+1/2, -y+1/2, -z'
4 '-x+1/2, y+1/2, -z'

loop_
_atom_site_label
_atom_site_type_symbol
_atom_site_fract_x
_atom_site_fract_y
_atom_site_fract_z
_atom_site_U_iso_or_equiv
_atom_site_adp_type
_atom_site_occupancy
_atom_site_calc_flag
_atom_site_disorder_assembly
_atom_site_disorder_group
_atom_site_refinement_flags_posn
_atom_site_refinement_flags_adp
Co1 Co 0.23104(3) 0.252271(8) 0.21545(5) 0.01747(15) Uani 1 d . . . .
N20 N 0.16713(19) 0.23815(5) 0.1584(3) 0.0207(10) Uani 1 d . . . .
N21 N 0.16864(18) 0.26804(5) 0.2639(3) 0.0191(10) Uani 1 d . . . .
N22 N 0.23819(18) 0.26803(5) 0.0968(3) 0.0202(9) Uani 1 d . . . .
N23 N 0.29207(18) 0.26760(5) 0.2733(3) 0.0195(9) Uani 1 d . . . .
N24 N 0.29061(18) 0.23555(5) 0.1683(3) 0.0186(9) Uani 1 d . . . .
N25 N 0.2291(2) 0.23720(6) 0.3357(3) 0.0241(10) Uani 1 d . . . .
C201 C 0.1684(3) 0.22290(6) 0.1042(4) 0.0271(13) Uani 1 d . . . .
H201 H 0.2052 0.2179 0.0845 0.033 Uiso 1 calc . . R .
C202 C 0.1163(3) 0.21411(7) 0.0760(4) 0.0310(14) Uani 1 d . . . .
H202 H 0.1184 0.2031 0.0385 0.037 Uiso 1 calc . . R .
C203 C 0.0633(3) 0.22089(7) 0.1008(4) 0.0317(14) Uani 1 d . . . .
H203 H 0.0284 0.2148 0.0811 0.038 Uiso 1 calc . . R .
C204 C 0.0606(2) 0.23718(7) 0.1568(4) 0.0264(13) Uani 1 d . . . .
C205 C 0.1140(2) 0.24494(7) 0.1839(4) 0.0196(11) Uani 1 d . . . .
C206 C 0.0067(2) 0.24644(8) 0.1816(4) 0.0314(14) Uani 1 d . . . .
H206 H -0.0299 0.2413 0.1630 0.038 Uiso 1 calc . . R .
C207 C 0.0080(2) 0.26242(8) 0.2311(4) 0.0325(14) Uani 1 d . . . .
H207 H -0.0279 0.2684 0.2463 0.039 Uiso 1 calc . . R .
C208 C 0.0628(2) 0.27056(7) 0.2610(4) 0.0246(12) Uani 1 d . . . .
C209 C 0.1144(2) 0.26157(7) 0.2384(4) 0.0210(11) Uani 1 d . . . .
C210 C 0.0675(3) 0.28733(7) 0.3139(4) 0.0297(13) Uani 1 d . . . .
H210 H 0.0334 0.2939 0.3327 0.036 Uiso 1 calc . . R .
C211 C 0.1220(3) 0.29361(7) 0.3366(4) 0.0290(13) Uani 1 d . . . .
H211 H 0.1260 0.3049 0.3699 0.035 Uiso 1 calc . . R .
C212 C 0.1719(2) 0.28391(6) 0.3123(4) 0.0212(12) Uani 1 d . . . .
H212 H 0.2094 0.2886 0.3304 0.025 Uiso 1 calc . . R .
C221 C 0.2088(2) 0.26777(7) 0.0081(4) 0.0261(13) Uani 1 d . . . .
H221 H 0.1828 0.2581 -0.0061 0.031 Uiso 1 calc . . R .
C222 C 0.2157(3) 0.28166(8) -0.0650(4) 0.0300(13) Uani 1 d . . . .
H222 H 0.1955 0.2811 -0.1286 0.036 Uiso 1 calc . . R .
C223 C 0.2515(3) 0.29580(8) -0.0433(4) 0.0321(14) Uani 1 d . . . .
H223 H 0.2550 0.3054 -0.0909 0.039 Uiso 1 calc . . R .
C224 C 0.2833(2) 0.29632(7) 0.0486(4) 0.0285(13) Uani 1 d . . . .
C225 C 0.2749(2) 0.28220(6) 0.1161(4) 0.0184(11) Uani 1 d . . . .
C226 C 0.3235(3) 0.31074(8) 0.0793(5) 0.0370(15) Uani 1 d . . . .
H226 H 0.3293 0.3208 0.0353 0.044 Uiso 1 calc . . R .
C227 C 0.3519(3) 0.30995(7) 0.1685(5) 0.0320(14) Uani 1 d . . . .
H227 H 0.3779 0.3195 0.1860 0.038 Uiso 1 calc . . R .
C228 C 0.3449(2) 0.29538(7) 0.2384(4) 0.0250(12) Uani 1 d . . . .
C229 C 0.3049(2) 0.28163(6) 0.2123(4) 0.0223(12) Uani 1 d . . . .
C230 C 0.3728(3) 0.29393(8) 0.3331(4) 0.0327(14) Uani 1 d . . . .
H230 H 0.3998 0.3029 0.3550 0.039 Uiso 1 calc . . R .
C231 C 0.3607(2) 0.27938(8) 0.3939(5) 0.0351(14) Uani 1 d . . . .
H231 H 0.3803 0.2782 0.4577 0.042 Uiso 1 calc . . R .
C232 C 0.3197(2) 0.26617(7) 0.3635(4) 0.0249(12) Uani 1 d . . . .
H232 H 0.3116 0.2562 0.4072 0.030 Uiso 1 calc . . R .
C241 C 0.3180(2) 0.23487(7) 0.0782(4) 0.0270(13) Uani 1 d . . . .
H241 H 0.3100 0.2438 0.0279 0.032 Uiso 1 calc . . R .
C242 C 0.3586(3) 0.22112(7) 0.0566(4) 0.0309(13) Uani 1 d . . . .
H242 H 0.3761 0.2204 -0.0093 0.037 Uiso 1 calc . . R .
C243 C 0.3729(3) 0.20876(8) 0.1312(5) 0.0339(14) Uani 1 d . . . .
H243 H 0.4015 0.1997 0.1178 0.041 Uiso 1 calc . . R .
C244 C 0.3455(2) 0.20957(7) 0.2259(4) 0.0257(12) Uani 1 d . . . .
C245 C 0.3032(2) 0.22293(7) 0.2401(4) 0.0232(12) Uani 1 d . . . .
C246 C 0.3557(3) 0.19701(8) 0.3080(5) 0.0366(15) Uani 1 d . . . .
H246 H 0.3851 0.1880 0.3001 0.044 Uiso 1 calc . . R .
C247 C 0.3244(3) 0.19771(8) 0.3962(5) 0.0396(16) Uani 1 d . . . .
H247 H 0.3317 0.1893 0.4494 0.048 Uiso 1 calc . . R .
C248 C 0.2795(3) 0.21152(7) 0.4084(5) 0.0338(14) Uani 1 d . . . .
C249 C 0.2699(2) 0.22372(7) 0.3314(4) 0.0245(12) Uani 1 d . . . .
C250 C 0.2425(3) 0.21293(8) 0.4963(5) 0.0375(16) Uani 1 d . . . .
H250 H 0.2477 0.2049 0.5522 0.045 Uiso 1 calc . . R .
C251 C 0.2000(3) 0.22577(8) 0.5001(4) 0.0344(15) Uani 1 d . . . .
H251 H 0.1743 0.2265 0.5573 0.041 Uiso 1 calc . . R .
C252 C 0.1945(3) 0.23804(7) 0.4186(4) 0.0246(12) Uani 1 d . . . .
H252 H 0.1654 0.2472 0.4225 0.030 Uiso 1 calc . . R .
Co2 Co 0.35052(3) 0.088972(9) 0.60456(5) 0.02392(17) Uani 1 d . . . .
N30 N 0.4148(2) 0.07395(6) 0.6494(3) 0.0277(11) Uani 1 d . . . .
N31 N 0.3539(2) 0.07454(5) 0.4815(3) 0.0268(11) Uani 1 d . . . .
N32 N 0.4033(2) 0.10635(6) 0.5424(4) 0.0277(11) Uani 1 d . . . .
N33 N 0.2893(2) 0.10438(6) 0.5475(4) 0.0284(11) Uani 1 d . . . .
N34 N 0.3467(2) 0.10224(5) 0.7330(3) 0.0261(10) Uani 1 d . . . .
N35 N 0.2962(2) 0.07244(5) 0.6717(3) 0.0265(11) Uani 1 d . . . .
C301 C 0.4435(3) 0.07389(8) 0.7384(5) 0.0349(15) Uani 1 d . . . .
H301 H 0.4316 0.0819 0.7912 0.042 Uiso 1 calc . . R .
C302 C 0.4903(3) 0.06230(9) 0.7554(5) 0.0394(16) Uani 1 d . . . .
H302 H 0.5102 0.0625 0.8194 0.047 Uiso 1 calc . . R .
C303 C 0.5081(3) 0.05057(9) 0.6814(5) 0.0428(16) Uani 1 d . . . .
H303 H 0.5399 0.0425 0.6937 0.051 Uiso 1 calc . . R .
C304 C 0.4786(3) 0.05054(8) 0.5855(5) 0.0382(15) Uani 1 d . . . .
C305 C 0.4319(2) 0.06224(8) 0.5741(4) 0.0293(13) Uani 1 d . . . .
C306 C 0.4936(3) 0.03873(9) 0.5020(5) 0.0446(17) Uani 1 d . . . .
H306 H 0.5267 0.0310 0.5073 0.053 Uiso 1 calc . . R .
C307 C 0.4601(3) 0.03867(9) 0.4153(6) 0.0490(19) Uani 1 d . . . .
H307 H 0.4694 0.0305 0.3616 0.059 Uiso 1 calc . . R .
C308 C 0.4117(3) 0.05059(7) 0.4037(4) 0.0324(14) Uani 1 d . . . .
C309 C 0.3981(3) 0.06248(7) 0.4838(4) 0.0272(13) Uani 1 d . . . .
C310 C 0.3730(3) 0.05077(8) 0.3194(5) 0.0410(16) Uani 1 d . . . .
H310 H 0.3788 0.0427 0.2639 0.049 Uiso 1 calc . . R .
C311 C 0.3271(3) 0.06265(8) 0.3177(5) 0.0399(16) Uani 1 d . . . .
H311 H 0.3004 0.0627 0.2617 0.048 Uiso 1 calc . . R .
C312 C 0.3193(3) 0.07477(8) 0.3983(4) 0.0333(14) Uani 1 d . . . .
H312 H 0.2887 0.0834 0.3941 0.040 Uiso 1 calc . . R .
C321 C 0.4621(3) 0.10682(8) 0.5438(5) 0.0346(15) Uani 1 d . . . .
H321 H 0.4831 0.0976 0.5789 0.041 Uiso 1 calc . . R .
C322 C 0.4933(3) 0.12066(8) 0.4945(5) 0.0447(18) Uani 1 d . . . .
H322 H 0.5351 0.1207 0.4965 0.054 Uiso 1 calc . . R .
C323 C 0.4647(3) 0.13400(8) 0.4439(5) 0.0443(18) Uani 1 d . . . .
H323 H 0.4860 0.1434 0.4113 0.053 Uiso 1 calc . . R .
C324 C 0.4035(3) 0.13371(7) 0.4406(5) 0.0352(15) Uani 1 d . . . .
C325 C 0.3744(3) 0.11945(7) 0.4915(4) 0.0283(14) Uani 1 d . . . .
C326 C 0.3675(4) 0.14658(8) 0.3907(5) 0.0494(18) Uani 1 d . . . .
H326 H 0.3859 0.1562 0.3548 0.059 Uiso 1 calc . . R .
C327 C 0.3091(4) 0.14580(8) 0.3919(5) 0.054(2) Uani 1 d . . . .
H327 H 0.2871 0.1548 0.3569 0.065 Uiso 1 calc . . R .
C328 C 0.2785(3) 0.13164(8) 0.4449(4) 0.0395(16) Uani 1 d . . . .
C329 C 0.3126(3) 0.11868(7) 0.4941(4) 0.0300(14) Uani 1 d . . . .
C330 C 0.2182(3) 0.12962(8) 0.4517(5) 0.0404(16) Uani 1 d . . . .
H330 H 0.1931 0.1382 0.4201 0.048 Uiso 1 calc . . R .
C331 C 0.1945(3) 0.11532(8) 0.5038(5) 0.0393(16) Uani 1 d . . . .
H331 H 0.1531 0.1138 0.5066 0.047 Uiso 1 calc . . R .
C332 C 0.2314(3) 0.10280(8) 0.5533(5) 0.0359(15) Uani 1 d . . . .
H332 H 0.2147 0.0931 0.5912 0.043 Uiso 1 calc . . R .
C341 C 0.3734(3) 0.11731(7) 0.7597(4) 0.0329(14) Uani 1 d . . . .
H341 H 0.3981 0.1233 0.7118 0.040 Uiso 1 calc . . R .
C342 C 0.3657(3) 0.12467(8) 0.8590(5) 0.0406(16) Uani 1 d . . . .
H342 H 0.3848 0.1356 0.8768 0.049 Uiso 1 calc . . R .
C343 C 0.3318(3) 0.11631(7) 0.9277(5) 0.0342(15) Uani 1 d . . . .
H343 H 0.3275 0.1212 0.9944 0.041 Uiso 1 calc . . R .
C344 C 0.3025(3) 0.10039(7) 0.9021(4) 0.0303(13) Uani 1 d . . . .
C345 C 0.3112(2) 0.09373(6) 0.8026(4) 0.0222(12) Uani 1 d . . . .
C346 C 0.2657(3) 0.09010(8) 0.9681(5) 0.0404(15) Uani 1 d . . . .
H346 H 0.2588 0.0943 1.0359 0.048 Uiso 1 calc . . R .
C347 C 0.2404(3) 0.07469(9) 0.9376(5) 0.0394(16) Uani 1 d . . . .
H347 H 0.2160 0.0683 0.9842 0.047 Uiso 1 calc . . R .
C348 C 0.2491(3) 0.06754(8) 0.8356(5) 0.0376(15) Uani 1 d . . . .
C349 C 0.2846(2) 0.07737(6) 0.7700(4) 0.0220(12) Uani 1 d . . . .
C350 C 0.2254(3) 0.05137(8) 0.7984(5) 0.0393(15) Uani 1 d . . . .
H350 H 0.2018 0.0439 0.8409 0.047 Uiso 1 calc . . R .
C351 C 0.2372(3) 0.04662(8) 0.6999(5) 0.0431(16) Uani 1 d . . . .
H351 H 0.2205 0.0359 0.6730 0.052 Uiso 1 calc . . R .
C352 C 0.2732(3) 0.05716(7) 0.6375(5) 0.0349(15) Uani 1 d . . . .
H352 H 0.2814 0.0533 0.5695 0.042 Uiso 1 calc . . R .
Co3 Co 0.36487(3) 0.418218(9) -0.12855(5) 0.02249(17) Uani 1 d . . . .
N40 N 0.3730(2) 0.43581(6) -0.0190(3) 0.0282(11) Uani 1 d . . . .
N41 N 0.4255(2) 0.43229(5) -0.1958(3) 0.0246(10) Uani 1 d . . . .
N42 N 0.3075(2) 0.43276(6) -0.2026(4) 0.0281(11) Uani 1 d . . . .
N43 N 0.3566(2) 0.40146(5) -0.2417(3) 0.0260(10) Uani 1 d . . . .
N44 N 0.3039(2) 0.40425(6) -0.0594(3) 0.0268(11) Uani 1 d . . . .
N45 N 0.4195(2) 0.40236(6) -0.0589(3) 0.0246(10) Uani 1 d . . . .
C401 C 0.3454(3) 0.43698(7) 0.0687(4) 0.0310(14) Uani 1 d . . . .
H401 H 0.3178 0.4279 0.0865 0.037 Uiso 1 calc . . R .
C402 C 0.3554(3) 0.45120(8) 0.1371(4) 0.0398(16) Uani 1 d . . . .
H402 H 0.3337 0.4518 0.1993 0.048 Uiso 1 calc . . R .
C403 C 0.3958(3) 0.46428(8) 0.1156(5) 0.0408(16) Uani 1 d . . . .
H403 H 0.4032 0.4738 0.1625 0.049 Uiso 1 calc . . R .
C404 C 0.4267(3) 0.46326(7) 0.0205(5) 0.0312(14) Uani 1 d . . . .
C405 C 0.4133(3) 0.44870(7) -0.0420(4) 0.0276(13) Uani 1 d . . . .
C406 C 0.4681(3) 0.47579(8) -0.0140(6) 0.0475(18) Uani 1 d . . . .
H406 H 0.4778 0.4857 0.0288 0.057 Uiso 1 calc . . R .
C407 C 0.4951(3) 0.47428(8) -0.1071(6) 0.0467(17) Uani 1 d . . . .
H407 H 0.5230 0.4831 -0.1278 0.056 Uiso 1 calc . . R .
C408 C 0.4820(3) 0.45973(8) -0.1728(5) 0.0391(16) Uani 1 d . . . .
C409 C 0.4417(3) 0.44700(7) -0.1395(4) 0.0290(13) Uani 1 d . . . .
C410 C 0.5062(3) 0.45710(9) -0.2720(6) 0.0511(19) Uani 1 d . . . .
H410 H 0.5343 0.4653 -0.2992 0.061 Uiso 1 calc . . R .
C411 C 0.4880(3) 0.44254(9) -0.3273(5) 0.0505(19) Uani 1 d . . . .
H411 H 0.5031 0.4409 -0.3944 0.061 Uiso 1 calc . . R .
C412 C 0.4486(3) 0.43020(7) -0.2896(5) 0.0347(15) Uani 1 d . . . .
H412 H 0.4375 0.4201 -0.3302 0.042 Uiso 1 calc . . R .
C421 C 0.2858(3) 0.44897(8) -0.1817(5) 0.0364(15) Uani 1 d . . . .
H421 H 0.2973 0.4549 -0.1203 0.044 Uiso 1 calc . . R .
C422 C 0.2469(3) 0.45747(8) -0.2469(5) 0.0385(16) Uani 1 d . . . .
H422 H 0.2323 0.4691 -0.2297 0.046 Uiso 1 calc . . R .
C423 C 0.2293(3) 0.44943(7) -0.3354(5) 0.0341(15) Uani 1 d . . . .
H423 H 0.2020 0.4552 -0.3795 0.041 Uiso 1 calc . . R .
C424 C 0.2527(2) 0.43217(7) -0.3608(4) 0.0282(13) Uani 1 d . . . .
C425 C 0.2920(3) 0.42471(7) -0.2922(4) 0.0303(13) Uani 1 d . . . .
C426 C 0.2372(3) 0.42196(10) -0.4509(5) 0.0425(16) Uani 1 d . . . .
H426 H 0.2098 0.4268 -0.4986 0.051 Uiso 1 calc . . R .
C427 C 0.2610(3) 0.40575(10) -0.4679(5) 0.0445(17) Uani 1 d . . . .
H427 H 0.2504 0.3993 -0.5282 0.053 Uiso 1 calc . . R .
C428 C 0.3016(3) 0.39784(8) -0.3985(4) 0.0366(15) Uani 1 d . . . .
C429 C 0.3166(2) 0.40734(7) -0.3106(4) 0.0249(13) Uani 1 d . . . .
C430 C 0.3280(3) 0.38056(9) -0.4106(5) 0.0439(17) Uani 1 d . . . .
H430 H 0.3185 0.3732 -0.4679 0.053 Uiso 1 calc . . R .
C431 C 0.3667(3) 0.37474(8) -0.3399(5) 0.0428(16) Uani 1 d . . . .
H431 H 0.3841 0.3632 -0.3475 0.051 Uiso 1 calc . . R .
C432 C 0.3817(3) 0.38527(7) -0.2566(4) 0.0314(14) Uani 1 d . . . .
H432 H 0.4101 0.3810 -0.2092 0.038 Uiso 1 calc . . R .
C441 C 0.2462(2) 0.40542(7) -0.0662(5) 0.0288(13) Uani 1 d . . . .
H441 H 0.2291 0.4149 -0.1048 0.035 Uiso 1 calc . . R .
C442 C 0.2097(3) 0.39291(9) -0.0175(5) 0.0402(16) Uani 1 d . . . .
H442 H 0.1683 0.3941 -0.0223 0.048 Uiso 1 calc . . R .
C443 C 0.2332(3) 0.37886(8) 0.0373(5) 0.0405(16) Uani 1 d . . . .
H443 H 0.2085 0.3703 0.0696 0.049 Uiso 1 calc . . R .
C444 C 0.2951(3) 0.37746(7) 0.0447(4) 0.0310(14) Uani 1 d . . . .
C445 C 0.3280(3) 0.39024(7) -0.0047(4) 0.0266(13) Uani 1 d . . . .
C446 C 0.3255(3) 0.36324(8) 0.0964(5) 0.0420(17) Uani 1 d . . . .
H446 H 0.3035 0.3542 0.1306 0.050 Uiso 1 calc . . R .
C447 C 0.3842(3) 0.36235(8) 0.0980(4) 0.0351(15) Uani 1 d . . . .
H447 H 0.4028 0.3528 0.1339 0.042 Uiso 1 calc . . R .
C448 C 0.4194(3) 0.37550(7) 0.0470(4) 0.0295(14) Uani 1 d . . . .
C449 C 0.3906(3) 0.38944(7) -0.0044(4) 0.0240(12) Uani 1 d . . . .
C450 C 0.4809(3) 0.37504(8) 0.0401(4) 0.0309(14) Uani 1 d . . . .
H450 H 0.5025 0.3657 0.0725 0.037 Uiso 1 calc . . R .
C451 C 0.5090(3) 0.38803(8) -0.0131(4) 0.0334(14) Uani 1 d . . . .
H451 H 0.5507 0.3878 -0.0176 0.040 Uiso 1 calc . . R .
C452 C 0.4774(3) 0.40192(7) -0.0620(4) 0.0278(13) Uani 1 d . . . .
H452 H 0.4981 0.4111 -0.0978 0.033 Uiso 1 calc . . R .
B1 B 0.1825(3) 0.03340(9) 0.1073(5) 0.0314(15) Uiso 1 d . . . .
B2 B 0.2179(3) 0.14115(9) 0.0987(5) 0.0306(15) Uiso 1 d . . . .
B3 B 0.2148(3) 0.36470(9) 0.3554(5) 0.0333(16) Uiso 1 d . . . .
B4 B 0.1956(3) 0.48014(10) 0.4372(6) 0.0379(17) Uiso 1 d . . . .
B5 B 0.5214(3) 0.39446(11) 0.2992(6) 0.0431(19) Uiso 1 d . . . .
B6 B 0.3931(3) 0.19820(8) 0.7045(5) 0.0275(14) Uiso 1 d . . . .
B7 B 0.0227(3) 0.27267(10) -0.2485(6) 0.0375(17) Uiso 1 d . . . .
B8 B 0.4176(3) 0.30557(9) -0.2047(5) 0.0287(15) Uiso 1 d . . . .
B9 B -0.0025(3) 0.43437(9) -0.1548(5) 0.0305(15) Uiso 1 d . . . .
O10 O 0.1709(2) -0.01340(5) 0.0919(4) 0.0580(14) Uani 1 d . . . .
O11 O 0.16401(19) 0.01524(5) 0.1449(3) 0.0378(10) Uani 1 d . . . .
O12 O 0.21503(18) 0.02973(5) 0.0134(3) 0.0334(10) Uani 1 d . . . .
O20 O 0.0893(2) 0.06992(5) 0.1473(3) 0.0454(12) Uani 1 d . . . .
O21 O 0.12814(19) 0.04422(5) 0.0872(3) 0.0352(10) Uani 1 d . . . .
O22 O 0.21524(18) 0.04371(5) 0.1802(3) 0.0338(10) Uani 1 d . . . .
O30 O 0.22962(18) 0.10263(5) 0.2522(3) 0.0381(10) Uani 1 d . . . .
O31 O 0.25006(17) 0.12833(5) 0.1693(3) 0.0345(10) Uani 1 d . . . .
O32 O 0.16198(18) 0.13264(6) 0.0818(3) 0.0427(11) Uani 1 d . . . .
O40 O 0.2417(2) 0.18750(5) 0.1257(4) 0.0551(13) Uani 1 d . . . .
O41 O 0.21282(19) 0.15896(6) 0.1545(3) 0.0401(11) Uani 1 d . . . .
O42 O 0.2492(2) 0.14526(5) 0.0074(3) 0.0400(11) Uani 1 d . . . .
O50 O 0.23801(19) 0.31934(5) 0.2979(4) 0.0429(11) Uani 1 d . . . .
O51 O 0.21040(18) 0.34825(5) 0.2879(3) 0.0346(9) Uani 1 d . . . .
O52 O 0.24129(18) 0.35831(5) 0.4478(3) 0.0329(10) Uani 1 d . . . .
O60 O 0.2407(2) 0.40601(5) 0.2325(3) 0.0484(12) Uani 1 d . . . .
O61 O 0.25229(17) 0.37824(5) 0.2975(3) 0.0332(10) Uani 1 d . . . .
O62 O 0.16100(18) 0.37394(5) 0.3725(3) 0.0357(10) Uani 1 d . . . .
O70 O 0.1305(2) 0.43836(6) 0.3871(3) 0.0466(11) Uani 1 d . . . .
O71 O 0.14958(19) 0.46603(6) 0.4513(3) 0.0398(10) Uani 1 d . . . .
O72 O 0.23400(18) 0.47309(5) 0.3596(3) 0.0363(10) Uani 1 d . . . .
O80 O 0.1602(2) 0.52581(6) 0.4627(3) 0.0532(13) Uani 1 d . . . .
O81 O 0.1659(2) 0.49742(5) 0.4042(3) 0.0419(11) Uani 1 d . . . .
O82 O 0.2254(2) 0.48492(5) 0.5308(3) 0.0427(11) Uani 1 d . . . .
O90 O 0.6675(2) 0.40404(6) 0.2484(4) 0.0556(13) Uani 1 d . . . .
O91 O 0.5741(2) 0.40569(6) 0.3027(3) 0.0462(11) Uani 1 d . . . .
O92 O 0.5396(2) 0.37814(6) 0.2469(4) 0.0484(12) Uani 1 d . . . .
O100 O 0.4271(2) 0.39887(7) 0.5094(4) 0.0675(15) Uani 1 d . . . .
O101 O 0.5018(2) 0.39049(6) 0.4058(4) 0.0503(12) Uani 1 d . . . .
O102 O 0.4719(2) 0.40365(6) 0.2540(3) 0.0489(12) Uani 1 d . . . .
O110 O 0.37906(19) 0.15283(5) 0.6440(3) 0.0413(11) Uani 1 d . . . .
O111 O 0.35849(16) 0.18184(4) 0.6759(3) 0.0278(9) Uani 1 d . . . .
O112 O 0.45148(16) 0.19220(5) 0.7201(3) 0.0294(9) Uani 1 d . . . .
O120 O 0.34559(19) 0.23855(5) 0.5913(3) 0.0401(10) Uani 1 d . . . .
O121 O 0.38687(16) 0.21144(4) 0.6173(3) 0.0266(8) Uani 1 d . . . .
O122 O 0.37023(16) 0.20837(4) 0.7913(3) 0.0263(8) Uani 1 d . . . .
O130 O 0.0815(2) 0.26906(8) -0.4954(3) 0.0625(15) Uani 1 d . . . .
O131 O 0.06554(18) 0.27748(6) -0.3319(3) 0.0407(11) Uani 1 d . . . .
O132 O -0.02363(18) 0.26340(6) -0.3018(3) 0.0401(10) Uani 1 d . . . .
O140 O 0.08033(18) 0.26218(5) -0.0082(3) 0.0364(10) Uani 1 d . . . .
O141 O 0.05383(17) 0.26074(5) -0.1734(3) 0.0311(9) Uani 1 d . . . .
O142 O 0.00502(19) 0.28822(6) -0.1905(3) 0.0400(10) Uani 1 d . . . .
O150 O 0.34551(17) 0.26587(5) -0.1352(3) 0.0310(9) Uani 1 d . . . .
O151 O 0.39652(17) 0.29154(5) -0.1291(3) 0.0299(9) Uani 1 d . . . .
O152 O 0.40083(17) 0.29842(5) -0.3026(3) 0.0282(9) Uani 1 d . . . .
O160 O 0.4165(2) 0.35105(5) -0.1394(3) 0.0475(12) Uani 1 d . . . .
O161 O 0.38842(16) 0.32313(5) -0.1788(3) 0.0290(9) Uani 1 d . . . .
O162 O 0.47945(16) 0.30913(5) -0.1956(3) 0.0282(9) Uani 1 d . . . .
O170 O -0.0962(2) 0.41975(6) 0.0399(3) 0.0438(11) Uani 1 d . . . .
O171 O -0.02582(17) 0.42082(5) -0.0793(3) 0.0318(9) Uani 1 d . . . .
O172 O -0.03955(18) 0.44971(6) -0.1433(3) 0.0383(10) Uani 1 d . . . .
O180 O 0.14937(19) 0.43116(6) -0.1890(3) 0.0446(11) Uani 1 d . . . .
O181 O 0.06029(18) 0.43822(5) -0.1274(3) 0.0387(10) Uani 1 d . . . .
O182 O 0.00139(18) 0.42660(5) -0.2563(3) 0.0360(10) Uani 1 d . . . .
C11 C 0.1795(3) 0.00268(8) 0.0796(5) 0.0373(15) Uani 1 d . . . .
C12 C 0.2070(3) 0.01115(7) -0.0142(5) 0.0376(15) Uani 1 d . . . .
H12 H 0.2462 0.0055 -0.0268 0.045 Uiso 1 calc . . R .
C13 C 0.1693(3) 0.00920(7) -0.1094(5) 0.0354(14) Uani 1 d . . . .
C14 C 0.1136(3) 0.01660(7) -0.1130(5) 0.0299(13) Uani 1 d . . . .
H14 H 0.0983 0.0227 -0.0547 0.036 Uiso 1 calc . . R .
C15 C 0.0795(3) 0.01525(7) -0.2017(5) 0.0391(15) Uani 1 d . . . .
H15 H 0.0410 0.0202 -0.2036 0.047 Uiso 1 calc . . R .
C16 C 0.1023(3) 0.00667(8) -0.2861(5) 0.0401(16) Uani 1 d . . . .
H16 H 0.0792 0.0056 -0.3465 0.048 Uiso 1 calc . . R .
C17 C 0.1580(3) -0.00043(8) -0.2844(5) 0.0424(17) Uani 1 d . . . .
H17 H 0.1735 -0.0061 -0.3438 0.051 Uiso 1 calc . . R .
C18 C 0.1915(3) 0.00061(8) -0.1969(5) 0.0383(15) Uani 1 d . . . .
H18 H 0.2298 -0.0045 -0.1957 0.046 Uiso 1 calc . . R .
C21 C 0.1264(3) 0.05850(7) 0.1481(4) 0.0320(14) Uani 1 d . . . .
C22 C 0.1796(3) 0.05800(7) 0.2187(4) 0.0298(13) Uani 1 d . . . U
H22 H 0.2016 0.0696 0.2123 0.036 Uiso 1 calc . . R .
C23 C 0.1614(3) 0.05538(8) 0.3299(4) 0.0362(15) Uani 1 d . . . .
C24 C 0.1566(3) 0.03815(10) 0.3700(5) 0.0492(18) Uani 1 d . . . .
H24 H 0.1664 0.0280 0.3293 0.059 Uiso 1 calc . . R .
C25 C 0.1371(3) 0.03587(10) 0.4717(5) 0.0539(19) Uani 1 d . . . .
H25 H 0.1343 0.0241 0.5005 0.065 Uiso 1 calc . . R .
C26 C 0.1219(3) 0.05118(11) 0.5305(5) 0.0536(19) Uani 1 d . . . .
H26 H 0.1086 0.0497 0.5990 0.064 Uiso 1 calc . . R .
C27 C 0.1259(3) 0.06790(11) 0.4905(5) 0.0527(19) Uani 1 d . . . .
H27 H 0.1144 0.0781 0.5300 0.063 Uiso 1 calc . . R .
C28 C 0.1469(3) 0.07024(9) 0.3910(5) 0.0471(17) Uani 1 d . . . .
H28 H 0.1514 0.0821 0.3644 0.057 Uiso 1 calc . . R .
C31 C 0.2149(3) 0.11519(7) 0.1972(5) 0.0342(15) Uani 1 d . . . .
C32 C 0.1541(3) 0.11854(9) 0.1510(5) 0.0385(15) Uani 1 d . . . .
H32 H 0.1420 0.1075 0.1119 0.046 Uiso 1 calc . . R .
C33 C 0.1088(3) 0.12207(8) 0.2326(5) 0.0376(15) Uani 1 d . . . .
C34 C 0.1025(3) 0.13967(9) 0.2720(5) 0.0451(17) Uani 1 d . . . .
H34 H 0.1265 0.1491 0.2462 0.054 Uiso 1 calc . . R .
C35 C 0.0621(3) 0.14328(8) 0.3474(5) 0.0397(16) Uani 1 d . . . .
H35 H 0.0568 0.1553 0.3711 0.048 Uiso 1 calc . . R .
C36 C 0.0298(3) 0.12955(9) 0.3879(5) 0.0459(17) Uani 1 d . . . .
H36 H 0.0033 0.1318 0.4427 0.055 Uiso 1 calc . . R .
C37 C 0.0359(3) 0.11194(9) 0.3480(6) 0.0503(18) Uani 1 d . . . .
H37 H 0.0123 0.1024 0.3740 0.060 Uiso 1 calc . . R .
C38 C 0.0757(3) 0.10860(9) 0.2726(6) 0.0476(18) Uani 1 d . . . .
H38 H 0.0802 0.0967 0.2475 0.057 Uiso 1 calc . . R .
C41 C 0.2411(3) 0.17187(9) 0.1012(5) 0.0456(16) Uani 1 d . . . .
C42 C 0.2714(3) 0.16309(8) 0.0103(5) 0.0410(16) Uani 1 d . . . .
H42 H 0.2595 0.1695 -0.0538 0.049 Uiso 1 calc . . R .
C43 C 0.3366(3) 0.16382(7) 0.0206(5) 0.0384(16) Uani 1 d . . . .
C44 C 0.3649(3) 0.15420(8) 0.0973(5) 0.0388(15) Uani 1 d . . . .
H44 H 0.3426 0.1470 0.1434 0.047 Uiso 1 calc . . R .
C45 C 0.4254(3) 0.15502(8) 0.1072(5) 0.0407(16) Uani 1 d . . . .
H45 H 0.4443 0.1487 0.1613 0.049 Uiso 1 calc . . R .
C46 C 0.4583(3) 0.16489(8) 0.0392(5) 0.0416(16) Uani 1 d . . . .
H46 H 0.4999 0.1652 0.0454 0.050 Uiso 1 calc . . R .
C47 C 0.4311(3) 0.17429(8) -0.0375(5) 0.0453(18) Uani 1 d . . . .
H47 H 0.4540 0.1811 -0.0842 0.054 Uiso 1 calc . . R .
C48 C 0.3703(3) 0.17395(7) -0.0479(5) 0.0426(17) Uani 1 d . . . .
H48 H 0.3518 0.1806 -0.1012 0.051 Uiso 1 calc . . R .
C51 C 0.2362(3) 0.33485(7) 0.3317(5) 0.0316(14) Uani 1 d . . . .
C52 C 0.2637(3) 0.34043(7) 0.4338(4) 0.0344(14) Uani 1 d . . . .
H52 H 0.2477 0.3325 0.4892 0.041 Uiso 1 calc . . R .
C53 C 0.3288(3) 0.33950(7) 0.4361(4) 0.0270(13) Uani 1 d . . . .
C54 C 0.3619(3) 0.35000(7) 0.3665(4) 0.0327(14) Uani 1 d . . . .
H54 H 0.3422 0.3576 0.3193 0.039 Uiso 1 calc . . R .
C55 C 0.4236(3) 0.34927(8) 0.3662(5) 0.0387(15) Uani 1 d . . . .
H55 H 0.4458 0.3561 0.3185 0.046 Uiso 1 calc . . R .
C56 C 0.4513(3) 0.33818(8) 0.4381(5) 0.0360(15) Uani 1 d . . . .
H56 H 0.4930 0.3374 0.4388 0.043 Uiso 1 calc . . R .
C57 C 0.4190(3) 0.32847(8) 0.5077(5) 0.0390(16) Uani 1 d . . . .
H57 H 0.4385 0.3214 0.5581 0.047 Uiso 1 calc . . R .
C58 C 0.3581(3) 0.32892(7) 0.5048(4) 0.0314(13) Uani 1 d . . . .
H58 H 0.3363 0.3217 0.5516 0.038 Uiso 1 calc . . R .
C61 C 0.2213(3) 0.39295(8) 0.2750(5) 0.0382(16) Uani 1 d . . . .
C62 C 0.1584(3) 0.38987(8) 0.3144(4) 0.0396(16) Uani 1 d . . . .
H62 H 0.1470 0.4001 0.3600 0.048 Uiso 1 calc . . R .
C63 C 0.1155(3) 0.38881(8) 0.2247(5) 0.0371(15) Uani 1 d . . . .
C64 C 0.0965(3) 0.37242(10) 0.1909(5) 0.0505(18) Uani 1 d . . . .
H64 H 0.1106 0.3617 0.2220 0.061 Uiso 1 calc . . R .
C65 C 0.0560(3) 0.37145(10) 0.1097(5) 0.0511(18) Uani 1 d . . . .
H65 H 0.0423 0.3600 0.0869 0.061 Uiso 1 calc . . R .
C66 C 0.0360(3) 0.38696(11) 0.0631(5) 0.060(2) Uani 1 d . . . .
H66 H 0.0083 0.3863 0.0088 0.072 Uiso 1 calc . . R .
C67 C 0.0573(3) 0.40380(10) 0.0973(5) 0.058(2) Uani 1 d . . . .
H67 H 0.0456 0.4147 0.0645 0.069 Uiso 1 calc . . R .
C68 C 0.0946(3) 0.40411(9) 0.1780(5) 0.054(2) Uani 1 d . . . .
H68 H 0.1070 0.4155 0.2036 0.064 Uiso 1 calc . . R .
C71 C 0.1575(3) 0.45250(9) 0.3887(5) 0.0415(16) Uani 1 d . . . .
C72 C 0.2095(3) 0.45740(8) 0.3179(4) 0.0331(14) Uani 1 d . . . .
H72 H 0.2393 0.4475 0.3199 0.040 Uiso 1 calc . . R .
C73 C 0.1876(3) 0.45976(7) 0.2084(5) 0.0322(14) Uani 1 d . . . .
C74 C 0.1659(3) 0.47653(8) 0.1767(5) 0.0393(16) Uani 1 d . . . .
H74 H 0.1642 0.4864 0.2232 0.047 Uiso 1 calc . . R .
C75 C 0.1468(3) 0.47852(8) 0.0766(5) 0.0420(16) Uani 1 d . . . .
H75 H 0.1324 0.4899 0.0550 0.050 Uiso 1 calc . . R .
C76 C 0.1479(3) 0.46486(9) 0.0090(5) 0.0486(18) Uani 1 d . . . .
H76 H 0.1348 0.4667 -0.0593 0.058 Uiso 1 calc . . R .
C77 C 0.1686(4) 0.44786(9) 0.0403(5) 0.055(2) Uani 1 d . . . .
H77 H 0.1686 0.4380 -0.0060 0.066 Uiso 1 calc . . R .
C78 C 0.1891(3) 0.44573(8) 0.1397(5) 0.0468(18) Uani 1 d . . . .
H78 H 0.2043 0.4344 0.1607 0.056 Uiso 1 calc . . R .
C81 C 0.1744(3) 0.51018(8) 0.4716(5) 0.0438(17) Uani 1 d . . . .
C82 C 0.2082(3) 0.50227(8) 0.5641(5) 0.0417(17) Uani 1 d . . . .
H82 H 0.2442 0.5097 0.5765 0.050 Uiso 1 calc . . R .
C83 C 0.1722(3) 0.50194(8) 0.6598(5) 0.0395(16) Uani 1 d . . . .
C84 C 0.1203(4) 0.49209(11) 0.6631(5) 0.061(2) Uani 1 d . . . .
H84 H 0.1079 0.4854 0.6048 0.074 Uiso 1 calc . . R .
C85 C 0.0863(4) 0.49195(11) 0.7520(5) 0.060(2) Uani 1 d . . . .
H85 H 0.0507 0.4852 0.7535 0.072 Uiso 1 calc . . R .
C86 C 0.1032(4) 0.50122(11) 0.8358(5) 0.056(2) Uani 1 d . . . .
H86 H 0.0793 0.5011 0.8954 0.068 Uiso 1 calc . . R .
C87 C 0.1544(4) 0.51068(9) 0.8357(5) 0.056(2) Uani 1 d . . . .
H87 H 0.1664 0.5170 0.8953 0.067 Uiso 1 calc . . R .
C88 C 0.1894(3) 0.51101(8) 0.7466(5) 0.0455(18) Uani 1 d . . . .
H88 H 0.2253 0.5176 0.7466 0.055 Uiso 1 calc . . R .
C91 C 0.6192(3) 0.39757(9) 0.2574(5) 0.0431(17) Uani 1 d . . . .
C92 C 0.6000(3) 0.37891(8) 0.2232(5) 0.0432(17) Uani 1 d . . . .
H92 H 0.6048 0.3780 0.1472 0.052 Uiso 1 calc . . R .
C93 C 0.6357(3) 0.36421(8) 0.2733(5) 0.0375(15) Uani 1 d . . . .
C94 C 0.6136(3) 0.35444(9) 0.3536(5) 0.0484(18) Uani 1 d . . . .
H94 H 0.5748 0.3566 0.3773 0.058 Uiso 1 calc . . R .
C95 C 0.6482(4) 0.34119(9) 0.4005(6) 0.058(2) Uani 1 d . . . .
H95 H 0.6322 0.3341 0.4545 0.069 Uiso 1 calc . . R .
C96 C 0.7046(4) 0.33832(10) 0.3698(6) 0.062(2) Uani 1 d . . . .
H96 H 0.7281 0.3296 0.4037 0.075 Uiso 1 calc . . R .
C97 C 0.7282(4) 0.34833(10) 0.2876(6) 0.065(2) Uani 1 d . . . .
H97 H 0.7671 0.3462 0.2644 0.078 Uiso 1 calc . . R .
C98 C 0.6933(3) 0.36129(9) 0.2415(6) 0.0499(18) Uani 1 d . . . .
H98 H 0.7090 0.3683 0.1871 0.060 Uiso 1 calc . . R .
C101 C 0.4512(3) 0.39847(10) 0.4253(6) 0.0527(19) Uani 1 d . . . .
C102 C 0.4276(3) 0.40795(10) 0.3286(5) 0.0488(18) Uani 1 d . . . .
H102 H 0.3888 0.4028 0.3080 0.059 Uiso 1 calc . . R .
C103 C 0.4219(3) 0.42759(10) 0.3531(5) 0.0486(18) Uani 1 d . . . .
C104 C 0.4700(3) 0.43913(10) 0.3488(6) 0.0511(19) Uani 1 d . . . .
H104 H 0.5067 0.4350 0.3235 0.061 Uiso 1 calc . . R .
C105 C 0.4631(3) 0.45665(10) 0.3820(6) 0.057(2) Uani 1 d . . . .
H105 H 0.4953 0.4648 0.3777 0.069 Uiso 1 calc . . R .
C106 C 0.4107(3) 0.46260(11) 0.4212(6) 0.057(2) Uani 1 d . . . .
H106 H 0.4078 0.4745 0.4470 0.069 Uiso 1 calc . . R .
C107 C 0.3625(4) 0.45150(12) 0.4237(6) 0.072(2) Uani 1 d . . . .
H107 H 0.3257 0.4559 0.4474 0.086 Uiso 1 calc . . R .
C108 C 0.3684(3) 0.43358(10) 0.3907(6) 0.057(2) Uani 1 d . . . .
H108 H 0.3358 0.4256 0.3941 0.068 Uiso 1 calc . . R .
C111 C 0.3941(3) 0.16777(8) 0.6660(4) 0.0316(14) Uani 1 d . . . .
C112 C 0.4573(3) 0.17430(7) 0.6849(4) 0.0316(14) Uani 1 d . . . .
H112 H 0.4750 0.1668 0.7408 0.038 Uiso 1 calc . . R .
C113 C 0.4958(2) 0.17292(7) 0.5916(4) 0.0286(13) Uani 1 d . . . .
C114 C 0.4813(3) 0.18266(7) 0.5015(5) 0.0320(14) Uani 1 d . . . .
H114 H 0.4463 0.1896 0.4997 0.038 Uiso 1 calc . . R .
C115 C 0.5170(3) 0.18217(7) 0.4171(5) 0.0372(15) Uani 1 d . . . .
H115 H 0.5071 0.1890 0.3579 0.045 Uiso 1 calc . . R .
C116 C 0.5674(3) 0.17175(7) 0.4179(5) 0.0385(16) Uani 1 d . . . .
H116 H 0.5918 0.1713 0.3590 0.046 Uiso 1 calc . . R .
C117 C 0.5827(3) 0.16182(8) 0.5063(5) 0.0378(16) Uani 1 d . . . .
H117 H 0.6173 0.1547 0.5073 0.045 Uiso 1 calc . . R .
C118 C 0.5466(3) 0.16258(8) 0.5914(5) 0.0364(15) Uani 1 d . . . .
H118 H 0.5568 0.1559 0.6509 0.044 Uiso 1 calc . . R .
C121 C 0.3564(2) 0.22591(7) 0.6459(4) 0.0273(13) Uani 1 d . . . .
C122 C 0.3395(3) 0.22377(7) 0.7593(4) 0.0287(13) Uani 1 d . . . .
H122 H 0.3545 0.2344 0.7982 0.034 Uiso 1 calc . . R .
C123 C 0.2739(2) 0.22227(7) 0.7761(4) 0.0264(12) Uani 1 d . . . .
C124 C 0.2475(3) 0.20540(8) 0.7824(5) 0.0391(15) Uani 1 d . . . .
H124 H 0.2706 0.1948 0.7771 0.047 Uiso 1 calc . . R .
C125 C 0.1862(3) 0.20412(10) 0.7967(6) 0.0488(18) Uani 1 d . . . .
H125 H 0.1677 0.1926 0.7985 0.059 Uiso 1 calc . . R .
C126 C 0.1533(3) 0.21966(9) 0.8079(5) 0.0408(16) Uani 1 d . . . .
H126 H 0.1124 0.2189 0.8218 0.049 Uiso 1 calc . . R .
C127 C 0.1795(3) 0.23622(9) 0.7991(5) 0.0389(15) Uani 1 d . . . .
H127 H 0.1564 0.2469 0.8026 0.047 Uiso 1 calc . . R .
C128 C 0.2387(2) 0.23739(8) 0.7854(5) 0.0327(13) Uani 1 d . . . .
H128 H 0.2565 0.2490 0.7821 0.039 Uiso 1 calc . . R .
C131 C 0.0516(3) 0.26930(9) -0.4183(5) 0.0462(18) Uani 1 d . . . .
C132 C -0.0072(3) 0.25915(10) -0.4042(5) 0.0486(18) Uani 1 d . . . .
H132 H -0.0371 0.2643 -0.4523 0.058 Uiso 1 calc . . R .
C133 C 0.0021(3) 0.24002(9) -0.4292(5) 0.0363(15) Uani 1 d . . . .
C134 C 0.0240(3) 0.22823(9) -0.3568(5) 0.0436(17) Uani 1 d . . . .
H134 H 0.0295 0.2322 -0.2882 0.052 Uiso 1 calc . . R .
C135 C 0.0380(3) 0.21073(10) -0.3833(5) 0.0529(19) Uani 1 d . . . .
H135 H 0.0527 0.2027 -0.3327 0.063 Uiso 1 calc . . R .
C136 C 0.0307(3) 0.20477(11) -0.4834(6) 0.057(2) Uani 1 d . . . .
H136 H 0.0407 0.1928 -0.5018 0.069 Uiso 1 calc . . R .
C137 C 0.0090(3) 0.21635(12) -0.5548(6) 0.061(2) Uani 1 d . . . .
H137 H 0.0038 0.2124 -0.6234 0.073 Uiso 1 calc . . R .
C138 C -0.0055(3) 0.23401(11) -0.5275(5) 0.053(2) Uani 1 d . . . .
H138 H -0.0210 0.2420 -0.5778 0.064 Uiso 1 calc . . R .
C141 C 0.0564(2) 0.26858(7) -0.0831(5) 0.0304(14) Uani 1 d . . . .
C142 C 0.0264(3) 0.28660(8) -0.0906(5) 0.0377(15) Uani 1 d . . . .
H142 H -0.0081 0.2865 -0.0431 0.045 Uiso 1 calc . . R .
C143 C 0.0671(3) 0.30173(8) -0.0570(5) 0.0399(16) Uani 1 d . . . .
C144 C 0.0968(3) 0.31175(9) -0.1292(5) 0.0453(17) Uani 1 d . . . .
H144 H 0.0907 0.3095 -0.2000 0.054 Uiso 1 calc . . R .
C145 C 0.1361(3) 0.32529(9) -0.0989(6) 0.0562(19) Uani 1 d . . . .
H145 H 0.1550 0.3325 -0.1492 0.067 Uiso 1 calc . . R .
C146 C 0.1473(3) 0.32819(9) 0.0025(6) 0.0565(19) Uani 1 d . . . .
H146 H 0.1753 0.3370 0.0225 0.068 Uiso 1 calc . . R .
C147 C 0.1175(4) 0.31815(9) 0.0769(6) 0.060(2) Uani 1 d . . . .
H147 H 0.1247 0.3203 0.1475 0.072 Uiso 1 calc . . R .
C148 C 0.0771(3) 0.30497(9) 0.0468(5) 0.0463(17) Uani 1 d . . . .
H148 H 0.0564 0.2982 0.0971 0.056 Uiso 1 calc . . R .
C151 C 0.3668(2) 0.27886(7) -0.1756(4) 0.0240(12) Uani 1 d . . . .
C152 C 0.3628(2) 0.28383(6) -0.2910(4) 0.0228(12) Uani 1 d . . . .
H152 H 0.3777 0.2735 -0.3327 0.027 Uiso 1 calc . . R .
C153 C 0.3005(2) 0.28811(7) -0.3236(4) 0.0233(12) Uani 1 d . . . .
C154 C 0.2767(2) 0.30485(7) -0.3040(4) 0.0286(13) Uani 1 d . . . .
H154 H 0.2993 0.3137 -0.2690 0.034 Uiso 1 calc . . R .
C155 C 0.2192(2) 0.30888(7) -0.3356(4) 0.0267(13) Uani 1 d . . . .
H155 H 0.2028 0.3204 -0.3210 0.032 Uiso 1 calc . . R .
C156 C 0.1866(3) 0.29638(8) -0.3869(4) 0.0335(14) Uani 1 d . . . .
H156 H 0.1481 0.2993 -0.4096 0.040 Uiso 1 calc . . R .
C157 C 0.2099(3) 0.27943(8) -0.4061(5) 0.0401(15) Uani 1 d . . . .
H157 H 0.1871 0.2707 -0.4412 0.048 Uiso 1 calc . . R .
C158 C 0.2661(3) 0.27527(7) -0.3743(4) 0.0324(13) Uani 1 d . . . .
H158 H 0.2816 0.2636 -0.3870 0.039 Uiso 1 calc . . R .
C161 C 0.4278(3) 0.33556(7) -0.1558(4) 0.0288(13) Uani 1 d . . . .
C162 C 0.4894(3) 0.32678(7) -0.1555(4) 0.0283(13) Uani 1 d . . . .
H162 H 0.5162 0.3336 -0.2023 0.034 Uiso 1 calc . . R .
C163 C 0.5150(2) 0.32649(7) -0.0485(4) 0.0247(12) Uani 1 d . . . U
C164 C 0.4879(3) 0.31720(8) 0.0282(4) 0.0317(14) Uani 1 d . . . .
H164 H 0.4528 0.3107 0.0142 0.038 Uiso 1 calc . . R .
C165 C 0.5112(3) 0.31706(9) 0.1264(5) 0.0455(17) Uani 1 d . . . .
H165 H 0.4926 0.3103 0.1788 0.055 Uiso 1 calc . . R .
C166 C 0.5617(3) 0.32684(9) 0.1480(5) 0.0453(17) Uani 1 d . . . .
H166 H 0.5772 0.3272 0.2156 0.054 Uiso 1 calc . . R .
C167 C 0.5885(3) 0.33589(8) 0.0707(5) 0.0424(17) Uani 1 d . . . .
H167 H 0.6240 0.3422 0.0843 0.051 Uiso 1 calc . . R .
C168 C 0.5658(3) 0.33616(8) -0.0268(5) 0.0394(16) Uani 1 d . . . .
H168 H 0.5847 0.3429 -0.0791 0.047 Uiso 1 calc . . R .
C171 C -0.0704(3) 0.42750(8) -0.0281(5) 0.0341(14) Uani 1 d . . . .
C172 C -0.0809(3) 0.44671(8) -0.0650(5) 0.0370(15) Uani 1 d . . . .
H172 H -0.1212 0.4474 -0.0956 0.044 Uiso 1 calc . . R .
C173 C -0.0779(3) 0.45973(8) 0.0228(5) 0.0372(15) Uani 1 d . . . .
C174 C -0.0246(3) 0.46782(8) 0.0474(5) 0.0439(17) Uani 1 d . . . .
H174 H 0.0087 0.4661 0.0048 0.053 Uiso 1 calc . . R .
C175 C -0.0201(4) 0.47861(9) 0.1355(6) 0.058(2) Uani 1 d . . . .
H175 H 0.0161 0.4843 0.1521 0.069 Uiso 1 calc . . R .
C176 C -0.0688(4) 0.48094(9) 0.1979(6) 0.057(2) Uani 1 d . . . .
H176 H -0.0654 0.4880 0.2581 0.068 Uiso 1 calc . . R .
C177 C -0.1217(4) 0.47320(9) 0.1745(6) 0.057(2) Uani 1 d . . . .
H177 H -0.1548 0.4749 0.2177 0.068 Uiso 1 calc . . R .
C178 C -0.1263(3) 0.46247(9) 0.0843(5) 0.0475(17) Uani 1 d . . . .
H178 H -0.1629 0.4572 0.0665 0.057 Uiso 1 calc . . R .
C181 C 0.0965(3) 0.43167(8) -0.1962(5) 0.0382(15) Uani 1 d . . . .
C182 C 0.0608(3) 0.42341(8) -0.2817(5) 0.0377(15) Uani 1 d . . . .
H182 H 0.0701 0.4297 -0.3473 0.045 Uiso 1 calc . . R .
C183 C 0.0770(3) 0.40368(8) -0.2917(5) 0.0377(15) Uani 1 d . . . .
C184 C 0.0575(3) 0.39098(9) -0.2193(5) 0.0466(17) Uani 1 d . . . .
H184 H 0.0304 0.3945 -0.1677 0.056 Uiso 1 calc . . R .
C185 C 0.0772(4) 0.37353(10) -0.2227(6) 0.060(2) Uani 1 d . . . .
H185 H 0.0627 0.3650 -0.1747 0.072 Uiso 1 calc . . R .
C186 C 0.1176(3) 0.36827(10) -0.2944(6) 0.054(2) Uani 1 d . . . .
H186 H 0.1326 0.3563 -0.2940 0.065 Uiso 1 calc . . R .
C187 C 0.1363(3) 0.38052(12) -0.3677(6) 0.063(2) Uani 1 d . . . .
H187 H 0.1638 0.3769 -0.4184 0.075 Uiso 1 calc . . R .
C188 C 0.1154(3) 0.39783(10) -0.3670(5) 0.0505(18) Uani 1 d . . . .
H188 H 0.1274 0.4060 -0.4191 0.061 Uiso 1 calc . . R .

loop_
_atom_site_aniso_label
_atom_site_aniso_U_11
_atom_site_aniso_U_22
_atom_site_aniso_U_33
_atom_site_aniso_U_23
_atom_site_aniso_U_13
_atom_site_aniso_U_12
Co1 0.0185(3) 0.0118(3) 0.0221(4) -0.0032(3) -0.0003(3) 0.0006(3)
N20 0.024(2) 0.018(2) 0.020(2) -0.0005(18) -0.007(2) -0.0052(19)
N21 0.018(2) 0.014(2) 0.025(2) 0.0046(18) 0.0092(19) 0.0045(18)
N22 0.020(2) 0.016(2) 0.024(2) -0.0010(18) 0.002(2) -0.0004(18)
N23 0.019(2) 0.014(2) 0.025(2) -0.0074(18) 0.003(2) -0.0037(17)
N24 0.024(2) 0.0085(19) 0.024(2) -0.0017(17) -0.005(2) 0.0038(18)
N25 0.027(2) 0.024(2) 0.022(2) -0.0076(19) 0.001(2) 0.002(2)
C201 0.037(3) 0.012(2) 0.033(3) 0.000(2) 0.004(3) -0.001(2)
C202 0.044(4) 0.018(3) 0.031(3) -0.001(2) -0.008(3) -0.007(3)
C203 0.037(4) 0.028(3) 0.030(3) 0.003(3) -0.006(3) -0.017(3)
C204 0.032(3) 0.030(3) 0.017(3) 0.014(2) -0.003(2) -0.007(3)
C205 0.024(3) 0.022(3) 0.014(3) 0.005(2) 0.004(2) -0.008(2)
C206 0.017(3) 0.042(3) 0.035(3) 0.010(3) -0.003(3) -0.015(3)
C207 0.020(3) 0.046(4) 0.032(3) -0.009(3) 0.002(3) 0.003(3)
C208 0.025(3) 0.031(3) 0.018(3) 0.006(2) 0.005(2) 0.004(2)
C209 0.021(3) 0.025(3) 0.018(3) 0.003(2) -0.003(2) 0.001(2)
C210 0.031(3) 0.029(3) 0.029(3) 0.008(2) 0.008(3) 0.014(3)
C211 0.036(3) 0.018(3) 0.033(3) 0.003(2) 0.008(3) 0.009(2)
C212 0.027(3) 0.008(2) 0.029(3) 0.000(2) -0.001(2) -0.001(2)
C221 0.027(3) 0.029(3) 0.022(3) -0.006(2) 0.000(3) 0.005(3)
C222 0.030(3) 0.035(3) 0.025(3) 0.003(3) 0.001(3) 0.011(3)
C223 0.043(4) 0.027(3) 0.027(3) 0.007(2) 0.010(3) 0.012(3)
C224 0.030(3) 0.022(3) 0.033(3) 0.002(2) 0.011(3) 0.007(2)
C225 0.017(3) 0.015(2) 0.023(3) -0.001(2) 0.006(2) 0.007(2)
C226 0.045(4) 0.025(3) 0.041(4) 0.006(3) 0.012(3) -0.006(3)
C227 0.031(3) 0.022(3) 0.043(4) -0.009(3) 0.010(3) -0.009(3)
C228 0.023(3) 0.019(3) 0.033(3) -0.015(2) 0.006(3) 0.003(2)
C229 0.021(3) 0.009(2) 0.037(3) -0.004(2) 0.007(3) 0.003(2)
C230 0.031(3) 0.031(3) 0.036(3) -0.018(3) 0.008(3) -0.011(3)
C231 0.024(3) 0.048(4) 0.033(3) -0.015(3) -0.004(3) -0.002(3)
C232 0.020(3) 0.032(3) 0.023(3) 0.002(2) 0.002(2) 0.004(2)
C241 0.028(3) 0.026(3) 0.027(3) -0.009(2) 0.000(3) 0.005(2)
C242 0.029(3) 0.030(3) 0.034(3) -0.009(3) -0.001(3) 0.004(3)
C243 0.030(3) 0.033(3) 0.039(3) -0.015(3) -0.002(3) 0.009(3)
C244 0.026(3) 0.018(3) 0.032(3) -0.009(2) -0.007(3) -0.001(2)
C245 0.025(3) 0.017(3) 0.027(3) -0.004(2) -0.005(3) 0.001(2)
C246 0.043(4) 0.031(3) 0.035(4) -0.009(3) -0.011(3) 0.017(3)
C247 0.051(4) 0.023(3) 0.045(4) 0.009(3) -0.017(3) 0.011(3)
C248 0.045(4) 0.022(3) 0.034(3) 0.002(3) -0.002(3) 0.001(3)
C249 0.029(3) 0.014(2) 0.030(3) 0.000(2) -0.006(3) 0.003(2)
C250 0.056(4) 0.027(3) 0.029(3) 0.008(3) -0.008(3) -0.003(3)
C251 0.047(4) 0.038(3) 0.019(3) 0.010(3) 0.007(3) -0.001(3)
C252 0.034(3) 0.017(3) 0.023(3) -0.005(2) 0.001(3) 0.000(2)
Co2 0.0335(4) 0.0154(3) 0.0229(4) -0.0043(3) 0.0085(3) -0.0061(3)
N30 0.036(3) 0.022(2) 0.026(3) -0.002(2) 0.009(2) -0.006(2)
N31 0.029(3) 0.019(2) 0.033(3) -0.0022(19) 0.007(2) -0.011(2)
N32 0.032(3) 0.020(2) 0.031(3) -0.007(2) 0.010(2) -0.008(2)
N33 0.041(3) 0.016(2) 0.028(3) -0.007(2) 0.002(2) 0.000(2)
N34 0.034(3) 0.019(2) 0.025(2) -0.0060(19) 0.004(2) -0.003(2)
N35 0.038(3) 0.013(2) 0.029(3) 0.0018(19) 0.006(2) -0.004(2)
C301 0.042(4) 0.027(3) 0.036(4) 0.002(3) -0.002(3) -0.008(3)
C302 0.036(4) 0.047(4) 0.036(3) 0.007(3) -0.004(3) -0.008(3)
C303 0.030(4) 0.042(4) 0.055(4) 0.008(3) 0.010(3) 0.005(3)
C304 0.039(4) 0.036(3) 0.040(4) 0.001(3) 0.013(3) -0.002(3)
C305 0.023(3) 0.031(3) 0.034(3) -0.008(3) 0.009(3) -0.006(3)
C306 0.048(4) 0.034(4) 0.051(4) -0.004(3) 0.016(4) 0.013(3)
C307 0.055(4) 0.037(4) 0.055(5) -0.025(3) 0.017(4) 0.004(3)
C308 0.046(4) 0.024(3) 0.027(3) -0.008(3) 0.008(3) -0.007(3)
C309 0.036(3) 0.018(3) 0.027(3) -0.004(2) 0.010(3) -0.011(3)
C310 0.060(4) 0.032(3) 0.032(3) -0.017(3) 0.015(3) -0.014(3)
C311 0.053(4) 0.028(3) 0.039(4) -0.012(3) 0.003(3) -0.016(3)
C312 0.037(3) 0.033(3) 0.029(3) -0.004(3) 0.005(3) -0.001(3)
C321 0.036(4) 0.023(3) 0.044(4) -0.005(3) 0.007(3) -0.006(3)
C322 0.048(4) 0.026(3) 0.060(4) -0.014(3) 0.027(4) -0.019(3)
C323 0.082(5) 0.011(3) 0.040(4) -0.002(3) 0.019(4) -0.017(3)
C324 0.061(4) 0.014(3) 0.031(3) -0.004(2) 0.012(3) -0.009(3)
C325 0.050(4) 0.012(2) 0.023(3) 0.001(2) 0.004(3) 0.000(3)
C326 0.084(6) 0.026(3) 0.038(4) 0.004(3) 0.012(4) -0.014(4)
C327 0.111(7) 0.017(3) 0.035(4) -0.001(3) 0.005(5) -0.004(4)
C328 0.067(5) 0.026(3) 0.026(3) -0.008(3) -0.002(3) 0.010(3)
C329 0.042(4) 0.019(3) 0.029(3) -0.007(2) 0.004(3) -0.002(3)
C330 0.054(5) 0.019(3) 0.049(4) -0.002(3) -0.013(3) 0.008(3)
C331 0.037(4) 0.040(4) 0.041(4) -0.020(3) -0.009(3) 0.012(3)
C332 0.033(4) 0.036(3) 0.039(4) -0.015(3) 0.003(3) -0.006(3)
C341 0.043(4) 0.023(3) 0.034(3) -0.012(2) 0.012(3) -0.004(3)
C342 0.058(4) 0.026(3) 0.038(4) -0.011(3) -0.004(4) 0.005(3)
C343 0.044(4) 0.024(3) 0.035(3) -0.012(3) 0.008(3) 0.006(3)
C344 0.034(3) 0.028(3) 0.029(3) 0.000(3) 0.002(3) 0.008(3)
C345 0.028(3) 0.017(3) 0.021(3) -0.001(2) 0.008(2) 0.003(2)
C346 0.051(4) 0.041(4) 0.029(3) -0.010(3) 0.011(3) 0.001(3)
C347 0.045(4) 0.044(4) 0.029(3) -0.002(3) 0.018(3) 0.001(3)
C348 0.032(3) 0.039(3) 0.042(4) 0.011(3) 0.009(3) 0.000(3)
C349 0.030(3) 0.015(2) 0.022(3) 0.000(2) 0.011(2) -0.003(2)
C350 0.039(4) 0.030(3) 0.048(4) 0.004(3) 0.000(3) -0.011(3)
C351 0.067(5) 0.024(3) 0.038(4) -0.001(3) 0.000(4) -0.016(3)
C352 0.053(4) 0.015(3) 0.037(3) 0.000(2) 0.009(3) -0.015(3)
Co3 0.0336(4) 0.0124(3) 0.0214(4) -0.0029(3) -0.0077(3) 0.0030(3)
N40 0.039(3) 0.020(2) 0.025(3) -0.0045(19) -0.002(2) 0.006(2)
N41 0.037(3) 0.009(2) 0.028(3) -0.0002(18) -0.001(2) 0.0069(19)
N42 0.034(3) 0.022(2) 0.028(3) 0.003(2) -0.004(2) 0.004(2)
N43 0.032(3) 0.019(2) 0.027(2) -0.0062(19) -0.009(2) 0.005(2)
N44 0.038(3) 0.012(2) 0.030(3) -0.0022(19) -0.009(2) 0.003(2)
N45 0.029(3) 0.017(2) 0.028(3) 0.0011(19) -0.010(2) 0.001(2)
C401 0.040(4) 0.020(3) 0.032(3) -0.002(2) -0.002(3) -0.001(3)
C402 0.064(4) 0.033(3) 0.022(3) -0.008(3) 0.001(3) 0.009(3)
C403 0.057(4) 0.023(3) 0.042(4) -0.006(3) -0.014(3) 0.009(3)
C404 0.037(4) 0.017(3) 0.040(3) -0.002(3) -0.003(3) 0.006(3)
C405 0.037(3) 0.014(3) 0.032(3) -0.002(2) -0.013(3) 0.006(2)
C406 0.050(4) 0.017(3) 0.075(5) -0.010(3) -0.011(4) -0.002(3)
C407 0.041(4) 0.024(3) 0.076(5) -0.004(3) 0.007(4) -0.008(3)
C408 0.025(3) 0.032(3) 0.060(4) 0.009(3) 0.007(3) 0.006(3)
C409 0.032(3) 0.017(3) 0.037(3) 0.000(2) -0.004(3) 0.000(2)
C410 0.047(4) 0.036(4) 0.071(5) 0.017(4) 0.011(4) 0.009(3)
C411 0.074(5) 0.038(4) 0.040(4) 0.009(3) 0.013(4) 0.015(4)
C412 0.052(4) 0.020(3) 0.032(3) 0.000(3) 0.009(3) 0.012(3)
C421 0.042(4) 0.026(3) 0.041(4) 0.001(3) -0.003(3) 0.006(3)
C422 0.035(4) 0.023(3) 0.057(4) 0.016(3) -0.008(3) 0.005(3)
C423 0.035(3) 0.021(3) 0.046(4) 0.026(3) -0.011(3) -0.004(3)
C424 0.032(3) 0.020(3) 0.033(3) 0.009(2) -0.001(3) -0.001(2)
C425 0.034(3) 0.030(3) 0.027(3) 0.009(3) -0.009(3) -0.001(3)
C426 0.034(4) 0.069(5) 0.024(3) 0.014(3) -0.008(3) 0.004(3)
C427 0.043(4) 0.062(5) 0.028(3) -0.003(3) -0.009(3) -0.002(4)
C428 0.048(4) 0.040(3) 0.022(3) -0.009(3) -0.002(3) 0.000(3)
C429 0.030(3) 0.026(3) 0.019(3) -0.006(2) -0.005(3) -0.006(2)
C430 0.047(4) 0.048(4) 0.037(4) -0.023(3) -0.011(3) -0.005(3)
C431 0.060(4) 0.028(3) 0.040(4) -0.013(3) 0.003(4) 0.001(3)
C432 0.041(4) 0.019(3) 0.034(3) -0.015(2) -0.011(3) 0.004(3)
C441 0.028(3) 0.015(3) 0.043(3) -0.007(2) -0.007(3) 0.002(2)
C442 0.034(4) 0.043(4) 0.044(4) -0.011(3) -0.008(3) 0.003(3)
C443 0.045(4) 0.036(4) 0.040(4) -0.007(3) 0.018(3) -0.012(3)
C444 0.043(4) 0.024(3) 0.026(3) -0.005(2) 0.007(3) 0.003(3)
C445 0.036(3) 0.019(3) 0.025(3) -0.002(2) -0.001(3) -0.006(2)
C446 0.065(5) 0.019(3) 0.042(4) 0.003(3) 0.011(4) -0.005(3)
C447 0.049(4) 0.032(3) 0.025(3) 0.004(3) 0.000(3) 0.011(3)
C448 0.045(4) 0.022(3) 0.022(3) -0.007(2) -0.003(3) 0.004(3)
C449 0.035(3) 0.016(3) 0.021(3) 0.002(2) -0.005(3) -0.001(2)
C450 0.042(4) 0.027(3) 0.023(3) -0.003(3) -0.008(3) 0.008(3)
C451 0.028(3) 0.041(4) 0.032(3) -0.004(3) -0.004(3) 0.009(3)
C452 0.037(4) 0.022(3) 0.025(3) -0.010(2) -0.008(3) 0.000(3)
O10 0.085(4) 0.020(2) 0.069(3) 0.009(2) -0.022(3) -0.010(2)
O11 0.053(3) 0.025(2) 0.036(2) 0.0061(18) -0.004(2) -0.012(2)
O12 0.050(3) 0.0132(18) 0.037(2) -0.0024(16) -0.004(2) -0.0025(18)
O20 0.067(3) 0.026(2) 0.043(3) -0.0103(19) -0.005(2) 0.012(2)
O21 0.048(3) 0.023(2) 0.035(2) -0.0039(17) -0.006(2) -0.0005(19)
O22 0.043(2) 0.029(2) 0.030(2) 0.0020(17) -0.012(2) -0.0024(19)
O30 0.030(2) 0.025(2) 0.059(3) -0.001(2) 0.003(2) 0.0044(19)
O31 0.029(2) 0.024(2) 0.051(3) -0.0090(18) -0.009(2) 0.0008(17)
O32 0.037(2) 0.042(2) 0.049(3) -0.009(2) -0.009(2) 0.013(2)
O40 0.060(3) 0.021(2) 0.084(4) -0.014(2) 0.008(3) 0.014(2)
O41 0.045(3) 0.038(2) 0.037(2) -0.015(2) -0.003(2) 0.010(2)
O42 0.055(3) 0.029(2) 0.036(2) -0.0081(18) -0.011(2) 0.012(2)
O50 0.045(3) 0.020(2) 0.064(3) -0.010(2) 0.003(2) -0.0072(19)
O51 0.044(2) 0.028(2) 0.032(2) -0.0062(18) -0.004(2) 0.0025(19)
O52 0.049(3) 0.0179(19) 0.032(2) -0.0045(16) -0.003(2) 0.0069(18)
O60 0.068(3) 0.022(2) 0.055(3) 0.007(2) -0.017(3) 0.000(2)
O61 0.042(2) 0.0158(18) 0.042(2) -0.0026(17) -0.009(2) 0.0058(17)
O62 0.044(2) 0.038(2) 0.025(2) -0.0049(18) -0.003(2) 0.006(2)
O70 0.046(3) 0.042(3) 0.052(3) 0.008(2) -0.010(2) 0.000(2)
O71 0.042(3) 0.043(2) 0.034(2) 0.005(2) 0.003(2) 0.005(2)
O72 0.043(2) 0.029(2) 0.037(2) 0.0017(18) 0.003(2) 0.001(2)
O80 0.078(3) 0.031(2) 0.050(3) 0.012(2) 0.005(3) 0.005(2)
O81 0.060(3) 0.035(2) 0.031(2) 0.004(2) -0.004(2) 0.013(2)
O82 0.062(3) 0.035(2) 0.031(2) 0.0026(19) -0.010(2) 0.001(2)
O90 0.045(3) 0.051(3) 0.071(3) 0.016(3) -0.005(3) -0.004(2)
O91 0.050(3) 0.037(2) 0.052(3) 0.004(2) -0.001(2) 0.003(2)
O92 0.047(3) 0.033(2) 0.065(3) -0.003(2) 0.005(2) -0.003(2)
O100 0.060(3) 0.070(4) 0.073(4) 0.031(3) 0.020(3) 0.011(3)
O101 0.046(3) 0.041(3) 0.063(3) 0.012(2) 0.001(3) 0.013(2)
O102 0.054(3) 0.047(3) 0.046(3) 0.003(2) -0.004(2) 0.009(2)
O110 0.060(3) 0.0120(19) 0.052(3) -0.0036(18) 0.015(2) -0.0119(19)
O111 0.031(2) 0.0146(17) 0.038(2) -0.0028(16) 0.0034(19) -0.0065(17)
O112 0.031(2) 0.0177(18) 0.039(2) -0.0029(17) 0.001(2) -0.0040(16)
O120 0.051(3) 0.022(2) 0.048(3) 0.0088(19) 0.011(2) 0.009(2)
O121 0.031(2) 0.0176(18) 0.031(2) -0.0016(16) 0.0074(18) 0.0041(16)
O122 0.033(2) 0.0197(18) 0.0258(19) -0.0023(16) 0.0014(18) -0.0006(17)
O130 0.060(3) 0.099(4) 0.029(3) 0.016(3) 0.004(3) -0.031(3)
O131 0.035(2) 0.050(3) 0.037(2) 0.014(2) -0.003(2) -0.012(2)
O132 0.035(2) 0.051(3) 0.035(2) 0.009(2) -0.005(2) -0.005(2)
O140 0.035(2) 0.038(2) 0.037(2) 0.018(2) -0.006(2) -0.003(2)
O141 0.035(2) 0.026(2) 0.031(2) 0.0082(18) -0.0044(19) -0.0018(18)
O142 0.044(3) 0.042(2) 0.034(2) 0.011(2) -0.011(2) 0.006(2)
O150 0.036(2) 0.025(2) 0.032(2) 0.0017(18) -0.006(2) -0.0021(18)
O151 0.035(2) 0.028(2) 0.027(2) -0.0030(17) -0.0046(19) -0.0047(18)
O152 0.036(2) 0.0206(19) 0.028(2) -0.0021(16) -0.0024(18) 0.0012(17)
O160 0.076(3) 0.014(2) 0.053(3) -0.0093(19) -0.026(3) 0.017(2)
O161 0.031(2) 0.0215(19) 0.034(2) -0.0006(16) -0.0044(19) 0.0051(17)
O162 0.026(2) 0.0231(19) 0.036(2) -0.0069(17) -0.0007(18) 0.0018(16)
O170 0.054(3) 0.046(3) 0.032(2) 0.000(2) 0.006(2) -0.010(2)
O171 0.038(2) 0.027(2) 0.031(2) 0.0062(17) -0.0009(19) -0.0011(18)
O172 0.036(2) 0.040(2) 0.038(2) 0.005(2) 0.004(2) 0.009(2)
O180 0.032(3) 0.055(3) 0.047(3) -0.009(2) 0.001(2) -0.010(2)
O181 0.039(2) 0.042(2) 0.035(2) -0.006(2) -0.004(2) 0.002(2)
O182 0.038(2) 0.044(2) 0.026(2) 0.0001(19) 0.0010(19) 0.006(2)
C11 0.043(4) 0.027(3) 0.042(4) 0.007(3) -0.016(3) 0.000(3)
C12 0.039(4) 0.018(3) 0.055(4) -0.006(3) -0.013(3) 0.002(3)
C13 0.040(4) 0.020(3) 0.046(4) -0.003(3) 0.002(3) -0.003(3)
C14 0.043(4) 0.015(3) 0.032(3) -0.002(2) 0.000(3) -0.002(2)
C15 0.042(4) 0.017(3) 0.059(4) 0.003(3) -0.008(3) -0.002(3)
C16 0.054(4) 0.028(3) 0.039(4) -0.003(3) -0.002(3) -0.001(3)
C17 0.061(5) 0.029(3) 0.038(4) -0.011(3) 0.015(4) -0.022(3)
C18 0.045(4) 0.023(3) 0.046(4) 0.008(3) -0.008(3) -0.001(3)
C21 0.045(4) 0.023(3) 0.028(3) -0.002(2) 0.005(3) -0.001(3)
C22 0.045(3) 0.011(2) 0.034(3) 0.003(2) -0.001(3) -0.007(2)
C23 0.043(4) 0.042(4) 0.024(3) 0.006(3) -0.003(3) -0.013(3)
C24 0.064(5) 0.055(4) 0.028(3) 0.002(3) -0.012(4) -0.009(4)
C25 0.062(5) 0.056(4) 0.044(4) 0.020(3) 0.005(4) -0.010(4)
C26 0.057(5) 0.076(5) 0.027(4) -0.003(4) 0.000(3) -0.007(4)
C27 0.052(4) 0.074(5) 0.033(4) -0.014(4) -0.002(3) -0.011(4)
C28 0.052(4) 0.049(4) 0.041(4) -0.007(3) 0.001(4) -0.021(3)
C31 0.044(4) 0.019(3) 0.039(4) -0.016(3) 0.007(3) 0.003(3)
C32 0.031(3) 0.043(4) 0.042(4) -0.023(3) -0.004(3) 0.007(3)
C33 0.026(3) 0.035(3) 0.052(4) -0.021(3) -0.004(3) 0.002(3)
C34 0.041(4) 0.045(4) 0.050(4) -0.010(3) -0.005(4) 0.004(3)
C35 0.047(4) 0.027(3) 0.044(4) -0.005(3) -0.005(3) 0.005(3)
C36 0.048(4) 0.044(4) 0.046(4) -0.005(3) 0.003(4) 0.010(3)
C37 0.052(4) 0.039(4) 0.060(5) -0.006(3) 0.011(4) -0.015(3)
C38 0.036(4) 0.035(4) 0.072(5) -0.023(3) 0.007(4) 0.003(3)
C41 0.041(4) 0.046(4) 0.050(4) 0.000(3) -0.004(4) 0.016(3)
C42 0.070(5) 0.021(3) 0.033(3) -0.007(3) -0.006(3) 0.017(3)
C43 0.065(5) 0.012(3) 0.039(3) -0.015(3) -0.008(3) 0.010(3)
C44 0.042(4) 0.034(3) 0.040(4) -0.002(3) -0.003(3) 0.003(3)
C45 0.042(4) 0.042(4) 0.038(4) -0.004(3) 0.000(3) 0.011(3)
C46 0.050(4) 0.027(3) 0.048(4) -0.018(3) 0.011(4) -0.003(3)
C47 0.066(5) 0.031(4) 0.039(4) -0.010(3) 0.016(4) -0.001(3)
C48 0.079(5) 0.015(3) 0.034(3) 0.001(2) 0.005(4) 0.003(3)
C51 0.027(3) 0.022(3) 0.047(4) 0.000(3) 0.001(3) -0.007(3)
C52 0.054(4) 0.020(3) 0.030(3) 0.002(2) 0.006(3) 0.003(3)
C53 0.034(3) 0.012(3) 0.036(3) 0.001(2) 0.004(3) 0.000(2)
C54 0.038(3) 0.025(3) 0.035(3) 0.002(3) -0.006(3) 0.000(3)
C55 0.044(4) 0.032(3) 0.040(4) -0.002(3) -0.005(3) -0.010(3)
C56 0.028(3) 0.028(3) 0.052(4) -0.005(3) -0.007(3) -0.004(3)
C57 0.053(4) 0.025(3) 0.039(4) 0.001(3) -0.017(3) 0.003(3)
C58 0.042(4) 0.019(3) 0.033(3) 0.002(2) -0.004(3) 0.007(3)
C61 0.058(4) 0.020(3) 0.036(4) -0.011(3) -0.019(3) 0.011(3)
C62 0.066(4) 0.027(3) 0.026(3) -0.009(3) -0.013(3) 0.029(3)
C63 0.042(4) 0.034(3) 0.035(3) -0.012(3) -0.008(3) 0.007(3)
C64 0.053(4) 0.061(5) 0.038(4) 0.001(3) -0.015(4) 0.008(4)
C65 0.057(4) 0.055(4) 0.041(4) -0.002(4) -0.016(4) -0.007(4)
C66 0.052(5) 0.090(6) 0.037(4) -0.003(4) -0.017(4) 0.031(4)
C67 0.068(5) 0.055(4) 0.050(4) -0.018(4) -0.028(4) 0.027(4)
C68 0.075(5) 0.040(4) 0.046(4) -0.016(3) -0.028(4) 0.034(4)
C71 0.039(4) 0.044(4) 0.042(4) 0.012(3) -0.013(3) 0.011(3)
C72 0.039(3) 0.032(3) 0.028(3) 0.012(3) -0.002(3) 0.012(3)
C73 0.033(3) 0.026(3) 0.038(3) 0.005(3) 0.000(3) 0.003(3)
C74 0.052(4) 0.029(3) 0.037(4) 0.006(3) -0.005(3) 0.006(3)
C75 0.057(4) 0.027(3) 0.042(4) -0.002(3) 0.002(4) 0.011(3)
C76 0.063(5) 0.055(4) 0.028(3) 0.000(3) -0.011(4) 0.005(4)
C77 0.086(6) 0.037(4) 0.043(4) -0.006(3) 0.004(4) 0.024(4)
C78 0.080(5) 0.017(3) 0.043(4) 0.000(3) -0.009(4) 0.018(3)
C81 0.064(5) 0.029(4) 0.038(4) -0.003(3) 0.007(3) 0.001(3)
C82 0.063(5) 0.018(3) 0.044(4) 0.011(3) -0.008(4) 0.004(3)
C83 0.052(4) 0.030(3) 0.037(4) 0.004(3) -0.002(3) 0.009(3)
C84 0.073(6) 0.078(5) 0.033(4) -0.010(4) -0.008(4) -0.007(5)
C85 0.062(5) 0.075(5) 0.042(4) 0.010(4) -0.009(4) -0.009(4)
C86 0.075(6) 0.067(5) 0.028(4) 0.012(4) -0.005(4) 0.019(5)
C87 0.104(7) 0.037(4) 0.025(4) 0.005(3) -0.025(4) 0.018(4)
C88 0.073(5) 0.022(3) 0.042(4) 0.004(3) -0.022(4) 0.003(3)
C91 0.035(4) 0.062(4) 0.032(4) 0.019(3) -0.010(3) -0.003(3)
C92 0.055(4) 0.035(3) 0.040(4) -0.005(3) -0.013(3) -0.012(3)
C93 0.038(4) 0.042(4) 0.032(3) -0.003(3) -0.004(3) -0.003(3)
C94 0.052(4) 0.040(4) 0.053(4) -0.005(3) -0.002(4) -0.004(3)
C95 0.069(5) 0.043(4) 0.061(5) 0.005(4) -0.022(5) -0.007(4)
C96 0.086(6) 0.041(4) 0.060(5) -0.006(4) -0.025(5) 0.022(4)
C97 0.062(5) 0.060(5) 0.073(5) -0.020(4) -0.012(5) 0.028(4)
C98 0.052(4) 0.044(4) 0.054(4) -0.009(3) -0.001(4) 0.000(3)
C101 0.052(5) 0.049(4) 0.057(5) 0.015(4) -0.005(4) -0.002(4)
C102 0.045(4) 0.061(5) 0.041(4) -0.005(3) 0.005(3) 0.010(4)
C103 0.040(4) 0.067(5) 0.039(4) 0.005(3) -0.003(3) 0.004(4)
C104 0.041(4) 0.057(4) 0.056(5) -0.012(4) -0.009(4) 0.003(4)
C105 0.062(5) 0.042(4) 0.067(5) 0.006(4) -0.001(4) -0.002(4)
C106 0.051(5) 0.058(5) 0.062(5) 0.007(4) -0.006(4) 0.007(4)
C107 0.062(5) 0.080(6) 0.073(6) 0.001(5) 0.008(5) 0.030(5)
C108 0.044(4) 0.055(4) 0.071(5) 0.016(4) 0.011(4) 0.011(4)
C111 0.045(4) 0.027(3) 0.023(3) 0.003(2) 0.005(3) -0.001(3)
C112 0.047(4) 0.016(3) 0.032(3) 0.001(2) 0.001(3) 0.004(3)
C113 0.032(3) 0.013(3) 0.041(3) -0.008(2) -0.009(3) 0.001(2)
C114 0.032(3) 0.024(3) 0.040(4) -0.003(3) 0.010(3) 0.003(3)
C115 0.049(4) 0.015(3) 0.047(4) 0.008(3) 0.008(3) -0.002(3)
C116 0.043(4) 0.019(3) 0.054(4) 0.005(3) 0.027(3) -0.007(3)
C117 0.021(3) 0.027(3) 0.066(4) -0.018(3) 0.004(3) -0.001(3)
C118 0.036(3) 0.032(3) 0.042(4) -0.007(3) 0.000(3) 0.006(3)
C121 0.022(3) 0.025(3) 0.035(3) -0.007(3) 0.009(3) -0.006(2)
C122 0.035(3) 0.025(3) 0.027(3) -0.004(2) 0.004(3) -0.008(3)
C123 0.026(3) 0.033(3) 0.021(3) -0.007(2) 0.004(3) -0.004(3)
C124 0.037(4) 0.033(3) 0.048(4) 0.001(3) -0.003(3) -0.006(3)
C125 0.030(4) 0.055(4) 0.061(5) 0.003(4) 0.004(4) -0.013(3)
C126 0.021(3) 0.067(4) 0.034(3) -0.005(3) 0.003(3) -0.005(3)
C127 0.034(4) 0.046(4) 0.036(4) -0.014(3) -0.004(3) 0.007(3)
C128 0.028(3) 0.029(3) 0.041(3) -0.007(3) -0.001(3) 0.000(3)
C131 0.042(4) 0.054(4) 0.042(4) 0.019(3) -0.010(4) -0.010(3)
C132 0.042(4) 0.074(5) 0.030(4) 0.021(4) -0.006(3) -0.009(4)
C133 0.029(3) 0.050(4) 0.030(3) 0.004(3) -0.006(3) -0.018(3)
C134 0.054(4) 0.050(4) 0.026(3) 0.009(3) 0.003(3) -0.018(3)
C135 0.063(5) 0.058(5) 0.038(4) 0.006(4) 0.001(4) -0.016(4)
C136 0.059(5) 0.064(5) 0.049(4) -0.008(4) 0.001(4) -0.033(4)
C137 0.059(5) 0.084(6) 0.039(4) -0.014(4) 0.000(4) -0.039(5)
C138 0.042(4) 0.081(6) 0.037(4) 0.009(4) -0.016(3) -0.031(4)
C141 0.025(3) 0.023(3) 0.043(4) 0.014(3) 0.002(3) -0.005(2)
C142 0.034(3) 0.046(4) 0.034(3) 0.009(3) 0.003(3) 0.000(3)
C143 0.048(4) 0.028(3) 0.044(4) 0.018(3) -0.008(3) 0.003(3)
C144 0.050(4) 0.046(4) 0.040(4) 0.003(3) -0.004(4) 0.007(3)
C145 0.061(5) 0.043(4) 0.064(5) 0.009(4) 0.003(4) 0.004(4)
C146 0.062(5) 0.033(4) 0.074(5) -0.008(4) 0.006(5) -0.001(4)
C147 0.084(6) 0.037(4) 0.060(5) -0.007(4) -0.007(5) 0.000(4)
C148 0.064(5) 0.034(4) 0.041(4) 0.009(3) 0.002(4) 0.005(3)
C151 0.027(3) 0.018(3) 0.027(3) -0.003(2) -0.002(3) 0.004(2)
C152 0.027(3) 0.015(2) 0.026(3) 0.000(2) 0.002(3) 0.005(2)
C153 0.035(3) 0.015(3) 0.020(3) -0.002(2) -0.002(3) 0.003(2)
C154 0.027(3) 0.030(3) 0.029(3) 0.000(2) -0.001(3) -0.002(3)
C155 0.027(3) 0.026(3) 0.027(3) -0.004(2) 0.003(3) 0.008(2)
C156 0.025(3) 0.041(3) 0.034(3) 0.006(3) -0.003(3) 0.003(3)
C157 0.040(4) 0.040(4) 0.041(4) -0.003(3) -0.009(3) -0.009(3)
C158 0.041(4) 0.022(3) 0.034(3) -0.005(2) -0.007(3) 0.002(3)
C161 0.034(3) 0.026(3) 0.027(3) -0.002(2) -0.007(3) 0.001(3)
C162 0.032(3) 0.017(3) 0.036(3) -0.001(2) -0.006(3) -0.003(2)
C163 0.029(3) 0.012(2) 0.034(3) -0.004(2) -0.001(2) 0.002(2)
C164 0.029(3) 0.028(3) 0.037(3) -0.007(3) -0.001(3) -0.007(3)
C165 0.041(4) 0.045(4) 0.051(4) -0.008(3) -0.008(4) 0.001(3)
C166 0.044(4) 0.050(4) 0.042(4) -0.011(3) -0.010(3) 0.019(3)
C167 0.036(4) 0.030(3) 0.061(5) -0.019(3) -0.020(4) 0.006(3)
C168 0.039(4) 0.031(3) 0.048(4) -0.007(3) 0.002(3) 0.002(3)
C171 0.038(4) 0.033(3) 0.031(3) -0.005(3) 0.000(3) -0.007(3)
C172 0.034(4) 0.046(4) 0.032(3) 0.009(3) -0.001(3) 0.002(3)
C173 0.040(4) 0.028(3) 0.043(4) 0.008(3) 0.010(3) 0.006(3)
C174 0.057(4) 0.023(3) 0.051(4) 0.005(3) 0.010(4) 0.014(3)
C175 0.076(5) 0.028(4) 0.068(5) 0.002(4) -0.012(5) -0.008(4)
C176 0.091(6) 0.029(4) 0.051(4) -0.011(3) 0.017(5) 0.020(4)
C177 0.086(6) 0.029(3) 0.056(5) 0.004(3) 0.017(4) 0.005(4)
C178 0.058(4) 0.040(4) 0.045(4) 0.013(3) 0.011(4) 0.010(3)
C181 0.037(4) 0.041(4) 0.036(4) 0.006(3) 0.002(3) 0.003(3)
C182 0.044(4) 0.045(4) 0.024(3) 0.002(3) 0.004(3) -0.002(3)
C183 0.033(3) 0.046(4) 0.034(3) -0.012(3) -0.005(3) -0.001(3)
C184 0.056(4) 0.039(4) 0.046(4) -0.009(3) 0.009(4) 0.005(3)
C185 0.074(5) 0.048(4) 0.057(5) -0.013(4) -0.008(5) -0.002(4)
C186 0.051(4) 0.054(4) 0.058(5) -0.025(4) -0.013(4) 0.018(4)
C187 0.049(5) 0.088(6) 0.052(5) -0.037(5) 0.003(4) -0.004(4)
C188 0.040(4) 0.064(5) 0.048(4) -0.023(4) 0.006(3) 0.010(4)

loop_
_atom_type_symbol
_atom_type_description
_atom_type_scat_dispersion_real
_atom_type_scat_dispersion_imag
_atom_type_scat_source
C C 0.0033 0.0016 'International Tables Vol C Tables 4.2.6.8 and 6.1.1.4'
H H 0.0000 0.0000 'International Tables Vol C Tables 4.2.6.8 and 6.1.1.4'
B B 0.0013 0.0007 'International Tables Vol C Tables 4.2.6.8 and 6.1.1.4'
Co Co 0.3494 0.9721 'International Tables Vol C Tables 4.2.6.8 and 6.1.1.4'
N N 0.0061 0.0033 'International Tables Vol C Tables 4.2.6.8 and 6.1.1.4'
O O 0.0106 0.0060 'International Tables Vol C Tables 4.2.6.8 and 6.1.1.4'

loop_
_geom_angle_atom_site_label_1
_geom_angle_atom_site_label_2
_geom_angle_atom_site_label_3
_geom_angle
_geom_angle_site_symmetry_1
_geom_angle_site_symmetry_3
N20 Co1 N21 84.39(18) . .
N20 Co1 N22 94.67(17) . .
N20 Co1 N23 176.71(18) . .
N21 Co1 N22 87.63(17) . .
N21 Co1 N23 92.49(17) . .
N23 Co1 N22 84.17(17) . .
N24 Co1 N20 93.27(17) . .
N24 Co1 N21 177.14(17) . .
N24 Co1 N22 94.20(17) . .
N24 Co1 N23 89.88(17) . .
N25 Co1 N20 88.99(18) . .
N25 Co1 N21 93.84(18) . .
N25 Co1 N22 176.18(19) . .
N25 Co1 N23 92.24(18) . .
N25 Co1 N24 84.47(18) . .
C201 N20 Co1 130.1(4) . .
C201 N20 C205 117.8(4) . .
C205 N20 Co1 112.0(3) . .
C209 N21 Co1 111.7(3) . .
C212 N21 Co1 129.9(4) . .
C212 N21 C209 118.3(4) . .
C221 N22 Co1 129.7(4) . .
C221 N22 C225 118.4(4) . .
C225 N22 Co1 111.5(3) . .
C229 N23 Co1 112.2(3) . .
C232 N23 Co1 129.0(4) . .
C232 N23 C229 118.7(4) . .
C241 N24 Co1 129.2(4) . .
C241 N24 C245 119.1(4) . .
C245 N24 Co1 111.7(3) . .
C249 N25 Co1 112.0(3) . .
C252 N25 Co1 130.1(4) . .
C252 N25 C249 117.8(5) . .
N20 C201 C202 121.0(5) . .
C203 C202 C201 121.3(5) . .
C202 C203 C204 118.9(5) . .
C203 C204 C206 124.1(5) . .
C205 C204 C203 116.6(5) . .
C205 C204 C206 119.2(5) . .
N20 C205 C204 124.4(5) . .
N20 C205 C209 116.1(4) . .
C204 C205 C209 119.4(5) . .
C207 C206 C204 120.5(5) . .
C206 C207 C208 121.0(5) . .
C209 C208 C207 118.4(5) . .
C209 C208 C210 117.4(5) . .
C210 C208 C207 124.2(5) . .
N21 C209 C205 115.6(4) . .
N21 C209 C208 123.1(5) . .
C208 C209 C205 121.3(5) . .
C211 C210 C208 118.2(5) . .
C210 C211 C212 121.5(5) . .
N21 C212 C211 121.4(5) . .
N22 C221 C222 121.2(5) . .
C223 C222 C221 119.3(5) . .
C222 C223 C224 120.6(5) . .
C223 C224 C226 125.3(5) . .
C225 C224 C223 117.0(5) . .
C225 C224 C226 117.7(5) . .
N22 C225 C224 123.4(5) . .
N22 C225 C229 115.5(4) . .
C224 C225 C229 121.1(5) . .
C227 C226 C224 120.7(5) . .
C226 C227 C228 122.6(5) . .
C229 C228 C227 117.8(5) . .
C230 C228 C227 125.2(5) . .
C230 C228 C229 116.9(5) . .
N23 C229 C225 116.1(4) . .
N23 C229 C228 123.9(5) . .
C228 C229 C225 120.0(5) . .
C231 C230 C228 118.9(5) . .
C230 C231 C232 121.2(5) . .
N23 C232 C231 120.2(5) . .
N24 C241 C242 120.8(5) . .
C243 C242 C241 119.8(5) . .
C242 C243 C244 119.7(5) . .
C243 C244 C245 117.4(5) . .
C243 C244 C246 124.3(5) . .
C245 C244 C246 118.2(5) . .
N24 C245 C244 123.0(5) . .
N24 C245 C249 116.2(4) . .
C244 C245 C249 120.8(5) . .
C247 C246 C244 121.6(5) . .
C246 C247 C248 119.3(5) . .
C249 C248 C247 119.8(6) . .
C249 C248 C250 116.6(5) . .
C250 C248 C247 123.7(5) . .
N25 C249 C245 115.4(5) . .
N25 C249 C248 124.2(5) . .
C248 C249 C245 120.4(5) . .
C251 C250 C248 120.1(5) . .
C250 C251 C252 119.3(6) . .
N25 C252 C251 121.9(5) . .
N30 Co2 N32 92.3(2) . .
N30 Co2 N33 174.8(2) . .
N30 Co2 N34 93.70(19) . .
N30 Co2 N35 88.92(19) . .
N31 Co2 N30 84.39(19) . .
N31 Co2 N32 89.72(18) . .
N31 Co2 N33 92.02(19) . .
N31 Co2 N34 176.73(18) . .
N31 Co2 N35 92.92(18) . .
N32 Co2 N33 83.9(2) . .
N32 Co2 N34 93.01(18) . .
N32 Co2 N35 177.17(19) . .
N33 Co2 N35 95.0(2) . .
N34 Co2 N33 90.05(19) . .
N34 Co2 N35 84.38(18) . .
C301 N30 Co2 129.6(4) . .
C301 N30 C305 119.0(5) . .
C305 N30 Co2 111.4(4) . .
C309 N31 Co2 112.3(4) . .
C312 N31 Co2 130.0(4) . .
C312 N31 C309 117.7(5) . .
C321 N32 Co2 129.1(4) . .
C321 N32 C325 118.5(5) . .
C325 N32 Co2 112.4(4) . .
C329 N33 Co2 111.7(4) . .
C332 N33 Co2 129.6(4) . .
C332 N33 C329 118.7(5) . .
C341 N34 Co2 129.4(4) . .
C341 N34 C345 119.2(4) . .
C345 N34 Co2 111.4(3) . .
C349 N35 Co2 112.2(3) . .
C352 N35 Co2 129.5(4) . .
C352 N35 C349 118.1(5) . .
N30 C301 C302 121.2(6) . .
C303 C302 C301 120.7(6) . .
C302 C303 C304 119.0(6) . .
C303 C304 C306 123.8(6) . .
C305 C304 C303 117.3(6) . .
C305 C304 C306 118.9(6) . .
N30 C305 C304 122.8(6) . .
N30 C305 C309 115.9(5) . .
C304 C305 C309 121.3(5) . .
C307 C306 C304 119.9(6) . .
C306 C307 C308 121.3(6) . .
C309 C308 C307 118.9(6) . .
C309 C308 C310 116.0(6) . .
C310 C308 C307 124.9(6) . .
N31 C309 C305 115.8(5) . .
N31 C309 C308 124.4(6) . .
C308 C309 C305 119.7(5) . .
C311 C310 C308 119.7(5) . .
C310 C311 C312 120.0(6) . .
N31 C312 C311 121.9(6) . .
N32 C321 C322 121.2(6) . .
C323 C322 C321 120.9(6) . .
C322 C323 C324 119.0(6) . .
C323 C324 C325 117.7(6) . .
C323 C324 C326 125.6(6) . .
C326 C324 C325 116.7(6) . .
N32 C325 C324 122.7(6) . .
N32 C325 C329 116.6(5) . .
C329 C325 C324 120.6(6) . .
C327 C326 C324 122.9(6) . .
C326 C327 C328 121.4(7) . .
C329 C328 C327 117.2(7) . .
C330 C328 C327 126.2(6) . .
C330 C328 C329 116.6(6) . .
N33 C329 C325 115.4(5) . .
N33 C329 C328 123.5(6) . .
C328 C329 C325 121.2(6) . .
C331 C330 C328 120.4(6) . .
C330 C331 C332 120.1(6) . .
N33 C332 C331 120.6(6) . .
N34 C341 C342 120.7(6) . .
C343 C342 C341 120.5(6) . .
C342 C343 C344 120.5(6) . .
C343 C344 C345 116.8(5) . .
C343 C344 C346 126.2(5) . .
C345 C344 C346 117.0(5) . .
N34 C345 C344 122.3(5) . .
N34 C345 C349 116.5(4) . .
C344 C345 C349 121.1(5) . .
C347 C346 C344 122.0(5) . .
C346 C347 C348 121.8(6) . .
C349 C348 C347 117.1(6) . .
C349 C348 C350 117.5(6) . .
C350 C348 C347 125.4(6) . .
N35 C349 C345 115.4(4) . .
N35 C349 C348 123.7(5) . .
C348 C349 C345 120.9(5) . .
C351 C350 C348 118.3(6) . .
C350 C351 C352 121.5(6) . .
N35 C352 C351 121.0(5) . .
N40 Co3 N42 93.28(19) . .
N40 Co3 N44 94.81(19) . .
N41 Co3 N40 84.49(19) . .
N41 Co3 N42 87.38(18) . .
N41 Co3 N44 179.3(2) . .
N42 Co3 N44 92.72(19) . .
N43 Co3 N40 177.72(19) . .
N43 Co3 N41 93.96(19) . .
N43 Co3 N42 84.96(19) . .
N43 Co3 N44 86.74(19) . .
N45 Co3 N40 90.04(18) . .
N45 Co3 N41 94.73(19) . .
N45 Co3 N42 176.22(19) . .
N45 Co3 N43 91.76(18) . .
N45 Co3 N44 85.22(18) . .
C401 N40 Co3 129.9(4) . .
C401 N40 C405 118.1(5) . .
C405 N40 Co3 112.0(4) . .
C409 N41 Co3 112.2(4) . .
C412 N41 Co3 129.0(4) . .
C412 N41 C409 118.6(5) . .
C421 N42 Co3 130.4(4) . .
C421 N42 C425 118.5(5) . .
C425 N42 Co3 111.0(4) . .
C429 N43 Co3 111.4(3) . .
C432 N43 Co3 129.9(4) . .
C432 N43 C429 118.6(4) . .
C441 N44 Co3 129.9(4) . .
C441 N44 C445 118.8(5) . .
C445 N44 Co3 111.0(4) . .
C449 N45 Co3 111.2(4) . .
C452 N45 Co3 129.9(4) . .
C452 N45 C449 118.8(5) . .
N40 C401 C402 122.0(6) . .
C403 C402 C401 120.8(6) . .
C402 C403 C404 118.2(5) . .
C405 C404 C403 116.4(5) . .
C405 C404 C406 118.4(6) . .
C406 C404 C403 125.1(6) . .
N40 C405 C404 124.4(5) . .
N40 C405 C409 116.0(5) . .
C404 C405 C409 119.5(5) . .
C407 C406 C404 122.3(6) . .
C406 C407 C408 120.5(6) . .
C407 C408 C410 125.2(6) . .
C409 C408 C407 118.1(6) . .
C409 C408 C410 116.7(6) . .
N41 C409 C405 115.3(5) . .
N41 C409 C408 123.6(6) . .
C408 C409 C405 121.1(5) . .
C411 C410 C408 118.2(6) . .
C410 C411 C412 122.5(7) . .
N41 C412 C411 120.3(6) . .
N42 C421 C422 121.7(6) . .
C423 C422 C421 120.8(6) . .
C422 C423 C424 118.8(5) . .
C423 C424 C426 124.8(5) . .
C425 C424 C423 116.7(5) . .
C425 C424 C426 118.5(5) . .
N42 C425 C424 123.4(5) . .
N42 C425 C429 116.0(5) . .
C424 C425 C429 120.5(5) . .
C427 C426 C424 120.5(6) . .
C426 C427 C428 121.9(6) . .
C427 C428 C430 125.1(6) . .
C429 C428 C427 118.5(6) . .
C429 C428 C430 116.3(6) . .
N43 C429 C425 116.4(5) . .
N43 C429 C428 123.5(5) . .
C428 C429 C425 120.0(5) . .
C431 C430 C428 119.2(6) . .
C430 C431 C432 121.3(6) . .
N43 C432 C431 121.0(6) . .
N44 C441 C442 121.1(5) . .
C443 C442 C441 120.6(6) . .
C442 C443 C444 118.6(6) . .
C443 C444 C446 124.6(6) . .
C445 C444 C443 117.4(6) . .
C445 C444 C446 117.9(6) . .
N44 C445 C449 115.6(5) . .
C444 C445 N44 123.4(5) . .
C444 C445 C449 121.0(5) . .
C447 C446 C444 121.8(6) . .
C446 C447 C448 121.3(6) . .
C449 C448 C447 117.8(6) . .
C449 C448 C450 117.1(5) . .
C450 C448 C447 125.0(5) . .
N45 C449 C445 116.8(5) . .
N45 C449 C448 123.0(5) . .
C448 C449 C445 120.1(5) . .
C451 C450 C448 119.3(6) . .
C450 C451 C452 120.9(6) . .
N45 C452 C451 120.9(6) . .
O11 B1 O21 107.9(5) . .
O12 B1 O11 104.5(5) . .
O12 B1 O21 111.8(5) . .
O22 B1 O11 114.2(5) . .
O22 B1 O12 113.3(5) . .
O22 B1 O21 105.1(5) . .
O31 B2 O41 107.0(5) . .
O32 B2 O31 104.2(5) . .
O32 B2 O41 112.9(5) . .
O42 B2 O31 113.8(5) . .
O42 B2 O32 114.2(5) . .
O42 B2 O41 104.8(5) . .
O51 B3 O61 106.4(5) . .
O52 B3 O51 104.6(5) . .
O52 B3 O61 113.7(5) . .
O62 B3 O51 115.1(5) . .
O62 B3 O52 113.0(5) . .
O62 B3 O61 104.1(5) . .
O71 B4 O81 108.4(5) . .
O72 B4 O71 105.0(5) . .
O72 B4 O81 112.3(5) . .
O72 B4 O82 113.7(6) . .
O82 B4 O71 113.4(5) . .
O82 B4 O81 104.1(5) . .
O91 B5 O101 109.2(6) . .
O92 B5 O91 104.8(6) . .
O92 B5 O101 111.1(6) . .
O102 B5 O91 112.6(6) . .
O102 B5 O92 115.2(6) . .
O102 B5 O101 104.0(6) . .
O111 B6 O121 106.9(4) . .
O112 B6 O111 106.0(4) . .
O112 B6 O121 113.6(5) . .
O112 B6 O122 112.7(5) . .
O122 B6 O111 115.3(5) . .
O122 B6 O121 102.5(4) . .
O132 B7 O131 103.8(5) . .
O132 B7 O141 112.4(5) . .
O141 B7 O131 107.9(5) . .
O142 B7 O131 111.9(5) . .
O142 B7 O132 115.7(6) . .
O142 B7 O141 105.1(5) . .
O152 B8 O151 104.0(4) . .
O152 B8 O161 113.8(5) . .
O161 B8 O151 108.0(5) . .
O162 B8 O151 112.6(5) . .
O162 B8 O152 113.7(5) . .
O162 B8 O161 104.8(4) . .
O172 B9 O171 104.9(5) . .
O172 B9 O181 112.7(5) . .
O172 B9 O182 116.9(5) . .
O181 B9 O171 107.8(5) . .
O182 B9 O171 110.8(5) . .
O182 B9 O181 103.6(5) . .
C11 O11 B1 110.6(5) . .
C12 O12 B1 109.0(5) . .
C21 O21 B1 110.3(5) . .
C22 O22 B1 109.6(4) . .
C31 O31 B2 110.0(5) . .
C32 O32 B2 110.2(5) . .
C41 O41 B2 109.6(5) . .
C42 O42 B2 110.9(5) . .
C51 O51 B3 109.6(5) . .
B3 O52 C52 110.5(4) . .
C61 O61 B3 110.8(5) . .
C62 O62 B3 110.9(5) . .
C71 O71 B4 111.4(5) . .
C72 O72 B4 109.5(5) . .
C81 O81 B4 110.9(5) . .
C82 O82 B4 110.8(5) . .
C91 O91 B5 111.2(5) . .
C92 O92 B5 110.4(5) . .
C101 O101 B5 110.6(5) . .
C102 O102 B5 112.0(5) . .
C111 O111 B6 109.9(4) . .
C112 O112 B6 109.7(4) . .
C121 O121 B6 111.2(4) . .
C122 O122 B6 111.6(4) . .
C131 O131 B7 110.7(5) . .
C132 O132 B7 111.6(5) . .
C141 O141 B7 110.2(5) . .
C142 O142 B7 109.0(5) . .
C151 O151 B8 110.9(4) . .
C152 O152 B8 110.8(4) . .
C161 O161 B8 110.8(4) . .
C162 O162 B8 110.8(4) . .
C171 O171 B9 110.7(5) . .
C172 O172 B9 110.3(5) . .
C181 O181 B9 111.4(5) . .
C182 O182 B9 110.0(5) . .
O10 C11 O11 124.6(6) . .
O10 C11 C12 125.4(6) . .
O11 C11 C12 110.0(5) . .
O12 C12 C11 104.4(5) . .
O12 C12 C13 111.6(5) . .
C13 C12 C11 112.9(5) . .
C14 C13 C12 120.6(6) . .
C14 C13 C18 118.9(6) . .
C18 C13 C12 120.5(6) . .
C13 C14 C15 120.6(6) . .
C16 C15 C14 119.2(6) . .
C17 C16 C15 120.8(6) . .
C16 C17 C18 120.3(6) . .
C17 C18 C13 120.2(6) . .
O20 C21 O21 125.6(6) . .
O20 C21 C22 125.7(5) . .
O21 C21 C22 108.6(5) . .
O22 C22 C21 104.9(4) . .
O22 C22 C23 113.4(5) . .
C23 C22 C21 111.3(5) . .
C24 C23 C22 119.9(6) . .
C24 C23 C28 119.5(6) . .
C28 C23 C22 120.5(5) . .
C23 C24 C25 119.4(7) . .
C24 C25 C26 119.5(6) . .
C27 C26 C25 120.7(6) . .
C26 C27 C28 119.9(7) . .
C27 C28 C23 120.9(6) . .
O30 C31 O31 124.2(6) . .
O30 C31 C32 127.1(6) . .
O31 C31 C32 108.8(5) . .
O32 C32 C31 105.1(5) . .
O32 C32 C33 114.6(5) . .
C33 C32 C31 111.6(5) . .
C34 C33 C32 119.3(6) . .
C38 C33 C32 121.6(5) . .
C38 C33 C34 119.0(6) . .
C35 C34 C33 120.7(6) . .
C36 C35 C34 119.6(6) . .
C35 C36 C37 119.6(6) . .
C38 C37 C36 120.1(6) . .
C37 C38 C33 120.9(6) . .
O40 C41 O41 123.6(6) . .
O40 C41 C42 128.0(7) . .
O41 C41 C42 108.4(5) . .
O42 C42 C41 105.1(5) . .
O42 C42 C43 113.0(5) . .
C43 C42 C41 111.4(5) . .
C44 C43 C42 120.5(6) . .
C44 C43 C48 118.9(7) . .
C48 C43 C42 120.6(6) . .
C45 C44 C43 120.4(6) . .
C46 C45 C44 120.4(6) . .
C45 C46 C47 119.8(7) . .
C46 C47 C48 120.9(7) . .
C47 C48 C43 119.6(6) . .
O50 C51 O51 125.3(6) . .
O50 C51 C52 123.4(5) . .
O51 C51 C52 111.4(5) . .
O52 C52 C51 102.4(5) . .
O52 C52 C53 113.3(5) . .
C53 C52 C51 114.5(5) . .
C54 C53 C52 119.6(5) . .
C58 C53 C52 121.8(5) . .
C58 C53 C54 118.6(5) . .
C55 C54 C53 120.9(6) . .
C56 C55 C54 118.2(6) . .
C57 C56 C55 120.7(6) . .
C56 C57 C58 120.3(6) . .
C53 C58 C57 121.3(6) . .
O60 C61 O61 124.7(7) . .
O60 C61 C62 128.1(6) . .
O61 C61 C62 107.3(5) . .
O62 C62 C61 105.5(5) . .
O62 C62 C63 113.4(5) . .
C63 C62 C61 110.3(5) . .
C64 C63 C62 119.8(6) . .
C64 C63 C68 118.8(6) . .
C68 C63 C62 121.3(5) . .
C63 C64 C65 119.8(7) . .
C66 C65 C64 120.4(7) . .
C65 C66 C67 119.0(7) . .
C68 C67 C66 118.5(7) . .
C67 C68 C63 123.3(7) . .
O70 C71 O71 127.1(6) . .
O70 C71 C72 125.4(6) . .
O71 C71 C72 107.4(6) . .
O72 C72 C71 105.5(5) . .
O72 C72 C73 113.5(5) . .
C73 C72 C71 109.7(5) . .
C74 C73 C72 119.6(5) . .
C78 C73 C72 121.2(5) . .
C78 C73 C74 119.2(6) . .
C75 C74 C73 119.0(6) . .
C76 C75 C74 122.3(6) . .
C75 C76 C77 119.4(6) . .
C78 C77 C76 119.1(6) . .
C73 C78 C77 121.1(6) . .
O80 C81 O81 126.2(6) . .
O80 C81 C82 124.8(6) . .
O81 C81 C82 109.0(5) . .
O82 C82 C81 104.0(5) . .
O82 C82 C83 113.2(5) . .
C83 C82 C81 112.7(6) . .
C84 C83 C82 120.1(6) . .
C88 C83 C82 121.6(6) . .
C88 C83 C84 118.2(7) . .
C83 C84 C85 120.1(7) . .
C86 C85 C84 120.8(8) . .
C85 C86 C87 120.5(8) . .
C86 C87 C88 119.6(7) . .
C83 C88 C87 120.7(7) . .
O90 C91 O91 124.6(7) . .
O90 C91 C92 126.6(7) . .
O91 C91 C92 108.8(6) . .
O92 C92 C91 104.6(5) . .
O92 C92 C93 113.7(5) . .
C93 C92 C91 112.1(5) . .
C94 C93 C92 121.0(6) . .
C94 C93 C98 119.5(6) . .
C98 C93 C92 119.4(6) . .
C93 C94 C95 119.9(7) . .
C96 C95 C94 120.8(7) . .
C95 C96 C97 120.0(7) . .
C98 C97 C96 118.7(8) . .
C97 C98 C93 121.2(7) . .
O100 C101 O101 125.0(7) . .
O100 C101 C102 124.6(7) . .
O101 C101 C102 110.4(6) . .
O102 C102 C101 102.1(5) . .
O102 C102 C103 115.0(6) . .
C103 C102 C101 107.4(6) . .
C104 C103 C102 121.4(6) . .
C108 C103 C102 117.7(7) . .
C108 C103 C104 120.6(7) . .
C105 C104 C103 118.5(7) . .
C106 C105 C104 121.3(7) . .
C105 C106 C107 120.8(8) . .
C106 C107 C108 118.9(8) . .
C103 C108 C107 119.8(8) . .
O110 C111 O111 125.2(6) . .
O110 C111 C112 126.8(6) . .
O111 C111 C112 107.9(5) . .
O112 C112 C111 105.1(5) . .
O112 C112 C113 112.5(4) . .
C113 C112 C111 113.2(5) . .
C114 C113 C112 120.1(5) . .
C118 C113 C112 121.6(5) . .
C118 C113 C114 118.3(6) . .
C115 C114 C113 121.0(6) . .
C114 C115 C116 120.0(6) . .
C115 C116 C117 120.1(6) . .
C118 C117 C116 119.3(6) . .
C117 C118 C113 121.2(6) . .
O120 C121 O121 124.6(5) . .
O120 C121 C122 126.9(5) . .
O121 C121 C122 108.5(5) . .
O122 C122 C121 104.2(4) . .
O122 C122 C123 112.9(4) . .
C123 C122 C121 113.2(5) . .
C124 C123 C122 120.1(5) . .
C128 C123 C122 121.6(5) . .
C128 C123 C124 118.4(5) . .
C123 C124 C125 119.7(6) . .
C126 C125 C124 119.6(6) . .
C127 C126 C125 120.1(6) . .
C128 C127 C126 119.9(6) . .
C127 C128 C123 122.2(6) . .
O130 C131 O131 125.4(6) . .
O130 C131 C132 125.2(7) . .
O131 C131 C132 109.3(6) . .
O132 C132 C131 103.3(6) . .
O132 C132 C133 117.4(5) . .
C133 C132 C131 108.5(6) . .
C134 C133 C132 120.7(6) . .
C138 C133 C132 120.2(6) . .
C138 C133 C134 118.8(7) . .
C133 C134 C135 120.5(6) . .
C134 C135 C136 120.5(7) . .
C137 C136 C135 119.1(8) . .
C136 C137 C138 120.2(7) . .
C133 C138 C137 120.9(7) . .
O140 C141 O141 124.6(5) . .
O140 C141 C142 127.1(6) . .
O141 C141 C142 108.4(5) . .
O142 C142 C141 107.2(5) . .
O142 C142 C143 114.7(5) . .
C141 C142 C143 111.2(5) . .
C144 C143 C142 120.0(6) . .
C144 C143 C148 119.5(6) . .
C148 C143 C142 120.5(6) . .
C143 C144 C145 120.4(7) . .
C146 C145 C144 120.4(7) . .
C145 C146 C147 119.9(7) . .
C148 C147 C146 119.8(7) . .
C143 C148 C147 120.0(7) . .
O150 C151 O151 125.6(5) . .
O150 C151 C152 126.4(5) . .
O151 C151 C152 108.0(4) . .
O152 C152 C151 104.7(4) . .
O152 C152 C153 112.8(4) . .
C153 C152 C151 112.1(4) . .
C154 C153 C152 120.3(5) . .
C154 C153 C158 118.7(5) . .
C158 C153 C152 121.0(5) . .
C153 C154 C155 120.2(5) . .
C156 C155 C154 120.4(5) . .
C155 C156 C157 119.9(5) . .
C158 C157 C156 120.2(6) . .
C157 C158 C153 120.6(5) . .
O160 C161 O161 124.3(5) . .
O160 C161 C162 126.9(5) . .
O161 C161 C162 108.8(4) . .
O162 C162 C161 104.0(4) . .
O162 C162 C163 112.7(4) . .
C163 C162 C161 110.9(5) . .
C164 C163 C162 120.8(5) . .
C164 C163 C168 119.2(6) . .
C168 C163 C162 120.0(5) . .
C163 C164 C165 120.7(6) . .
C164 C165 C166 120.0(7) . .
C167 C166 C165 118.6(6) . .
C166 C167 C168 121.8(6) . .
C167 C168 C163 119.7(6) . .
O170 C171 O171 124.7(6) . .
O170 C171 C172 127.0(6) . .
O171 C171 C172 108.2(5) . .
O172 C172 C171 105.8(5) . .
O172 C172 C173 115.0(5) . .
C173 C172 C171 110.7(5) . .
C174 C173 C172 119.6(6) . .
C178 C173 C172 120.3(6) . .
C178 C173 C174 119.9(6) . .
C173 C174 C175 119.9(7) . .
C176 C175 C174 119.6(7) . .
C177 C176 C175 121.3(7) . .
C176 C177 C178 118.9(7) . .
C173 C178 C177 120.4(7) . .
O180 C181 O181 125.7(6) . .
O180 C181 C182 125.5(6) . .
O181 C181 C182 108.5(5) . .
O182 C182 C181 105.9(5) . .
O182 C182 C183 114.6(5) . .
C181 C182 C183 108.9(5) . .
C184 C183 C182 120.8(6) . .
C188 C183 C182 121.2(6) . .
C188 C183 C184 117.8(6) . .
C185 C184 C183 120.5(7) . .
C184 C185 C186 120.7(8) . .
C185 C186 C187 119.5(7) . .
C188 C187 C186 120.1(7) . .
C187 C188 C183 121.2(8) . .

loop_
_geom_bond_atom_site_label_1
_geom_bond_atom_site_label_2
_geom_bond_distance
_geom_bond_site_symmetry_2
Co1 N20 1.941(4) .
Co1 N21 1.945(4) .
Co1 N22 1.947(4) .
Co1 N23 1.948(4) .
Co1 N24 1.938(4) .
Co1 N25 1.928(4) .
N20 C201 1.334(6) .
N20 C205 1.352(7) .
N21 C209 1.366(7) .
N21 C212 1.338(6) .
N22 C221 1.339(7) .
N22 C225 1.366(6) .
N23 C229 1.343(6) .
N23 C232 1.339(7) .
N24 C241 1.333(7) .
N24 C245 1.355(6) .
N25 C249 1.366(7) .
N25 C252 1.340(7) .
C201 C202 1.403(8) .
C202 C203 1.346(8) .
C203 C204 1.413(8) .
C204 C205 1.391(7) .
C204 C206 1.442(8) .
C205 C209 1.424(7) .
C206 C207 1.351(8) .
C207 C208 1.440(8) .
C208 C209 1.383(7) .
C208 C210 1.427(8) .
C210 C211 1.358(8) .
C211 C212 1.381(7) .
C221 C222 1.413(8) .
C222 C223 1.358(8) .
C223 C224 1.401(8) .
C224 C225 1.382(7) .
C224 C226 1.464(8) .
C225 C229 1.431(7) .
C226 C227 1.333(8) .
C227 C228 1.424(8) .
C228 C229 1.409(7) .
C228 C230 1.393(8) .
C230 C231 1.368(8) .
C231 C232 1.410(8) .
C241 C242 1.404(7) .
C242 C243 1.377(8) .
C243 C244 1.386(8) .
C244 C245 1.395(7) .
C244 C246 1.438(8) .
C245 C249 1.413(7) .
C246 C247 1.355(9) .
C247 C248 1.455(8) .
C248 C249 1.371(7) .
C248 C250 1.427(9) .
C250 C251 1.359(8) .
C251 C252 1.406(7) .
Co2 N30 1.929(5) .
Co2 N31 1.933(4) .
Co2 N32 1.941(4) .
Co2 N33 1.950(5) .
Co2 N34 1.946(4) .
Co2 N35 1.950(4) .
N30 C301 1.333(7) .
N30 C305 1.369(7) .
N31 C309 1.346(7) .
N31 C312 1.341(7) .
N32 C321 1.338(7) .
N32 C325 1.349(7) .
N33 C329 1.377(7) .
N33 C332 1.324(8) .
N34 C341 1.320(7) .
N34 C345 1.369(6) .
N35 C349 1.361(7) .
N35 C352 1.326(7) .
C301 C302 1.388(9) .
C302 C303 1.363(9) .
C303 C304 1.421(9) .
C304 C305 1.381(8) .
C304 C306 1.439(9) .
C305 C309 1.408(8) .
C306 C307 1.365(10) .
C307 C308 1.422(9) .
C308 C309 1.402(7) .
C308 C310 1.410(9) .
C310 C311 1.367(9) .
C311 C312 1.395(8) .
C321 C322 1.405(8) .
C322 C323 1.357(9) .
C323 C324 1.393(10) .
C324 C325 1.414(8) .
C324 C326 1.417(9) .
C325 C329 1.407(9) .
C326 C327 1.331(11) .
C327 C328 1.437(9) .
C328 C329 1.392(8) .
C328 C330 1.383(10) .
C330 C331 1.371(9) .
C331 C332 1.410(9) .
C341 C342 1.418(8) .
C342 C343 1.336(9) .
C343 C344 1.397(8) .
C344 C345 1.405(8) .
C344 C346 1.424(8) .
C345 C349 1.421(7) .
C346 C347 1.340(8) .
C347 C348 1.447(9) .
C348 C349 1.385(7) .
C348 C350 1.402(8) .
C350 C351 1.360(9) .
C351 C352 1.395(8) .
Co3 N40 1.946(4) .
Co3 N41 1.941(5) .
Co3 N42 1.949(5) .
Co3 N43 1.940(4) .
Co3 N44 1.952(5) .
Co3 N45 1.938(4) .
N40 C401 1.309(7) .
N40 C405 1.358(7) .
N41 C409 1.367(7) .
N41 C412 1.341(7) .
N42 C421 1.328(7) .
N42 C425 1.361(7) .
N43 C429 1.351(7) .
N43 C432 1.344(7) .
N44 C441 1.320(7) .
N44 C445 1.375(7) .
N45 C449 1.363(7) .
N45 C452 1.319(7) .
C401 C402 1.401(8) .
C402 C403 1.366(9) .
C403 C404 1.428(9) .
C404 C405 1.387(7) .
C404 C406 1.399(9) .
C405 C409 1.433(8) .
C406 C407 1.368(10) .
C407 C408 1.410(9) .
C408 C409 1.387(8) .
C408 C410 1.421(10) .
C410 C411 1.363(10) .
C411 C412 1.373(9) .
C421 C422 1.381(8) .
C422 C423 1.361(9) .
C423 C424 1.425(8) .
C424 C425 1.382(7) .
C424 C426 1.443(8) .
C425 C429 1.426(8) .
C426 C427 1.337(9) .
C427 C428 1.421(9) .
C428 C429 1.390(7) .
C428 C430 1.425(9) .
C430 C431 1.347(9) .
C431 C432 1.382(8) .
C441 C442 1.398(8) .
C442 C443 1.373(9) .
C443 C444 1.415(9) .
C444 C445 1.370(8) .
C444 C446 1.431(8) .
C445 C449 1.425(8) .
C446 C447 1.337(9) .
C447 C448 1.428(8) .
C448 C449 1.396(7) .
C448 C450 1.403(8) .
C450 C451 1.349(8) .
C451 C452 1.410(8) .
B1 O11 1.494(7) .
B1 O12 1.458(8) .
B1 O21 1.498(8) .
B1 O22 1.430(8) .
B2 O31 1.513(8) .
B2 O32 1.438(8) .
B2 O41 1.513(7) .
B2 O42 1.422(8) .
B3 O51 1.509(8) .
B3 O52 1.429(8) .
B3 O61 1.518(8) .
B3 O62 1.421(8) .
B4 O71 1.492(8) .
B4 O72 1.437(8) .
B4 O81 1.512(8) .
B4 O82 1.442(8) .
B5 O91 1.461(9) .
B5 O92 1.451(9) .
B5 O101 1.490(9) .
B5 O102 1.442(9) .
B6 O111 1.494(7) .
B6 O112 1.417(7) .
B6 O121 1.510(7) .
B6 O122 1.457(7) .
B7 O131 1.505(8) .
B7 O132 1.438(8) .
B7 O141 1.499(8) .
B7 O142 1.437(8) .
B8 O151 1.512(7) .
B8 O152 1.436(8) .
B8 O161 1.501(7) .
B8 O162 1.436(7) .
B9 O171 1.505(8) .
B9 O172 1.424(8) .
B9 O181 1.502(8) .
B9 O182 1.447(8) .
O10 C11 1.219(7) .
O11 C11 1.311(7) .
O12 C12 1.436(6) .
O20 C21 1.196(7) .
O21 C21 1.325(6) .
O22 C22 1.426(7) .
O30 C31 1.223(7) .
O31 C31 1.313(7) .
O32 C32 1.394(8) .
O40 C41 1.203(7) .
O41 C41 1.348(8) .
O42 C42 1.416(7) .
O50 C51 1.233(6) .
O51 C51 1.288(7) .
O52 C52 1.433(6) .
O60 C61 1.200(7) .
O61 C61 1.333(7) .
O62 C62 1.405(7) .
O70 C71 1.216(8) .
O71 C71 1.307(8) .
O72 C72 1.400(7) .
O80 C81 1.209(7) .
O81 C81 1.306(7) .
O82 C82 1.414(7) .
O90 C91 1.205(8) .
O91 C91 1.329(8) .
O92 C92 1.409(8) .
O100 C101 1.226(9) .
O101 C101 1.321(9) .
O102 C102 1.436(8) .
O110 C111 1.195(6) .
O111 C111 1.328(7) .
O112 C112 1.412(6) .
O120 C121 1.203(6) .
O121 C121 1.331(6) .
O122 C122 1.403(6) .
O130 C131 1.215(8) .
O131 C131 1.320(8) .
O132 C132 1.424(8) .
O140 C141 1.217(7) .
O141 C141 1.316(7) .
O142 C142 1.397(7) .
O150 C151 1.200(6) .
O151 C151 1.308(6) .
O152 C152 1.394(6) .
O160 C161 1.197(6) .
O161 C161 1.321(7) .
O162 C162 1.428(6) .
O170 C171 1.209(7) .
O171 C171 1.313(7) .
O172 C172 1.407(7) .
O180 C181 1.208(7) .
O181 C181 1.312(7) .
O182 C182 1.411(7) .
C11 C12 1.512(9) .
C12 C13 1.517(9) .
C13 C14 1.384(8) .
C13 C18 1.402(9) .
C14 C15 1.397(8) .
C15 C16 1.375(9) .
C16 C17 1.373(9) .
C17 C18 1.376(9) .
C21 C22 1.524(8) .
C22 C23 1.523(8) .
C23 C24 1.385(9) .
C23 C28 1.401(9) .
C24 C25 1.411(9) .
C25 C26 1.414(10) .
C26 C27 1.349(10) .
C27 C28 1.395(9) .
C31 C32 1.531(9) .
C32 C33 1.505(8) .
C33 C34 1.410(8) .
C33 C38 1.357(9) .
C34 C35 1.373(9) .
C35 C36 1.364(9) .
C36 C37 1.413(9) .
C37 C38 1.360(9) .
C41 C42 1.519(9) .
C42 C43 1.492(10) .
C43 C44 1.389(8) .
C43 C48 1.397(9) .
C44 C45 1.385(9) .
C45 C46 1.373(9) .
C46 C47 1.368(9) .
C47 C48 1.389(10) .
C51 C52 1.530(8) .
C52 C53 1.483(9) .
C53 C54 1.414(8) .
C53 C58 1.366(8) .
C54 C55 1.405(9) .
C55 C56 1.399(9) .
C56 C57 1.373(9) .
C57 C58 1.387(9) .
C61 C62 1.537(10) .
C62 C63 1.527(8) .
C63 C64 1.365(9) .
C63 C68 1.374(8) .
C64 C65 1.407(9) .
C65 C66 1.379(10) .
C66 C67 1.412(11) .
C67 C68 1.354(9) .
C71 C72 1.546(9) .
C72 C73 1.524(8) .
C73 C74 1.402(8) .
C73 C78 1.374(8) .
C74 C75 1.385(9) .
C75 C76 1.345(9) .
C76 C77 1.407(9) .
C77 C78 1.388(9) .
C81 C82 1.548(9) .
C82 C83 1.494(9) .
C83 C84 1.390(10) .
C83 C88 1.376(9) .
C84 C85 1.395(10) .
C85 C86 1.349(10) .
C86 C87 1.359(11) .
C87 C88 1.410(10) .
C91 C92 1.519(9) .
C92 C93 1.509(9) .
C93 C94 1.371(9) .
C93 C98 1.392(9) .
C94 C95 1.401(9) .
C95 C96 1.362(11) .
C96 C97 1.411(11) .
C97 C98 1.384(10) .
C101 C102 1.542(10) .
C102 C103 1.498(10) .
C103 C104 1.391(10) .
C103 C108 1.385(10) .
C104 C105 1.379(10) .
C105 C106 1.370(10) .
C106 C107 1.373(11) .
C107 C108 1.404(11) .
C111 C112 1.537(9) .
C112 C113 1.504(8) .
C113 C114 1.419(8) .
C113 C118 1.388(8) .
C114 C115 1.370(8) .
C115 C116 1.383(8) .
C116 C117 1.412(9) .
C117 C118 1.382(8) .
C121 C122 1.538(7) .
C122 C123 1.513(8) .
C123 C124 1.391(8) .
C123 C128 1.383(8) .
C124 C125 1.410(9) .
C125 C126 1.384(9) .
C126 C127 1.370(9) .
C127 C128 1.364(8) .
C131 C132 1.547(9) .
C132 C133 1.472(10) .
C133 C134 1.382(9) .
C133 C138 1.369(9) .
C134 C135 1.380(10) .
C135 C136 1.391(10) .
C136 C137 1.360(11) .
C137 C138 1.398(11) .
C141 C142 1.504(8) .
C142 C143 1.520(9) .
C143 C144 1.379(9) .
C143 C148 1.395(9) .
C144 C145 1.400(10) .
C145 C146 1.366(10) .
C146 C147 1.399(10) .
C147 C148 1.399(10) .
C151 C152 1.554(7) .
C152 C153 1.514(7) .
C153 C154 1.379(7) .
C153 C158 1.400(7) .
C154 C155 1.406(8) .
C155 C156 1.363(8) .
C156 C157 1.387(8) .
C157 C158 1.378(8) .
C161 C162 1.546(8) .
C162 C163 1.514(8) .
C163 C164 1.362(8) .
C163 C168 1.390(8) .
C164 C165 1.387(9) .
C165 C166 1.389(9) .
C166 C167 1.358(9) .
C167 C168 1.375(9) .
C171 C172 1.523(8) .
C172 C173 1.501(9) .
C173 C174 1.392(9) .
C173 C178 1.377(9) .
C174 C175 1.404(10) .
C175 C176 1.387(10) .
C176 C177 1.368(11) .
C177 C178 1.425(10) .
C181 C182 1.511(9) .
C182 C183 1.515(8) .
C183 C184 1.407(9) .
C183 C188 1.384(9) .
C184 C185 1.371(9) .
C185 C186 1.368(10) .
C186 C187 1.387(11) .
C187 C188 1.370(10) .

loop_
_geom_torsion_atom_site_label_1
_geom_torsion_atom_site_label_2
_geom_torsion_atom_site_label_3
_geom_torsion_atom_site_label_4
_geom_torsion
_geom_torsion_site_symmetry_1
_geom_torsion_site_symmetry_2
_geom_torsion_site_symmetry_3
_geom_torsion_site_symmetry_4
Co1 N20 C201 C202 175.5(4) . . . .
Co1 N20 C205 C204 -177.5(4) . . . .
Co1 N20 C205 C209 5.2(5) . . . .
Co1 N21 C209 C205 0.6(5) . . . .
Co1 N21 C209 C208 -177.8(4) . . . .
Co1 N21 C212 C211 176.9(4) . . . .
Co1 N22 C221 C222 172.9(4) . . . .
Co1 N22 C225 C224 -173.5(4) . . . .
Co1 N22 C225 C229 6.4(5) . . . .
Co1 N23 C229 C225 -3.5(5) . . . .
Co1 N23 C229 C228 176.1(4) . . . .
Co1 N23 C232 C231 -176.4(4) . . . .
Co1 N24 C241 C242 -177.3(4) . . . .
Co1 N24 C245 C244 -178.5(4) . . . .
Co1 N24 C245 C249 2.6(6) . . . .
Co1 N25 C249 C245 -2.6(6) . . . .
Co1 N25 C249 C248 177.3(5) . . . .
Co1 N25 C252 C251 -179.5(4) . . . .
N20 Co1 N21 C209 1.8(3) . . . .
N20 Co1 N21 C212 -175.1(4) . . . .
N20 Co1 N22 C221 -2.2(5) . . . .
N20 Co1 N22 C225 170.4(3) . . . .
N20 Co1 N23 C229 -64(3) . . . .
N20 Co1 N23 C232 114(3) . . . .
N20 Co1 N24 C241 86.7(5) . . . .
N20 Co1 N24 C245 -91.8(3) . . . .
N20 Co1 N25 C249 96.5(4) . . . .
N20 Co1 N25 C252 -83.0(5) . . . .
N20 C201 C202 C203 1.2(8) . . . .
N20 C205 C209 N21 -3.9(6) . . . .
N20 C205 C209 C208 174.5(5) . . . .
N21 Co1 N20 C201 179.6(5) . . . .
N21 Co1 N20 C205 -3.9(3) . . . .
N21 Co1 N22 C221 -86.4(5) . . . .
N21 Co1 N22 C225 86.2(3) . . . .
N21 Co1 N23 C229 -81.9(3) . . . .
N21 Co1 N23 C232 95.7(4) . . . .
N21 Co1 N24 C241 122(4) . . . .
N21 Co1 N24 C245 -57(4) . . . .
N21 Co1 N25 C249 -179.2(4) . . . .
N21 Co1 N25 C252 1.3(5) . . . .
N22 Co1 N20 C201 92.5(5) . . . .
N22 Co1 N20 C205 -91.0(3) . . . .
N22 Co1 N21 C209 96.7(3) . . . .
N22 Co1 N21 C212 -80.2(4) . . . .
N22 Co1 N23 C229 5.5(3) . . . .
N22 Co1 N23 C232 -176.9(4) . . . .
N22 Co1 N24 C241 -8.2(5) . . . .
N22 Co1 N24 C245 173.2(3) . . . .
N22 Co1 N25 C249 -67(3) . . . .
N22 Co1 N25 C252 114(3) . . . .
N22 C221 C222 C223 -2.1(8) . . . .
N22 C225 C229 N23 -2.0(6) . . . .
N22 C225 C229 C228 178.4(4) . . . .
N23 Co1 N20 C201 162(3) . . . .
N23 Co1 N20 C205 -22(3) . . . .
N23 Co1 N21 C209 -179.2(3) . . . .
N23 Co1 N21 C212 3.8(4) . . . .
N23 Co1 N22 C221 -179.1(5) . . . .
N23 Co1 N22 C225 -6.5(3) . . . .
N23 Co1 N24 C241 -92.4(5) . . . .
N23 Co1 N24 C245 89.1(3) . . . .
N23 Co1 N25 C249 -86.5(4) . . . .
N23 Co1 N25 C252 94.0(5) . . . .
N24 Co1 N20 C201 -2.0(5) . . . .
N24 Co1 N20 C205 174.5(3) . . . .
N24 Co1 N21 C209 -33(4) . . . .
N24 Co1 N21 C212 150(3) . . . .
N24 Co1 N22 C221 91.4(4) . . . .
N24 Co1 N22 C225 -96.0(3) . . . .
N24 Co1 N23 C229 99.7(3) . . . .
N24 Co1 N23 C232 -82.7(4) . . . .
N24 Co1 N25 C249 3.2(4) . . . .
N24 Co1 N25 C252 -176.4(5) . . . .
N24 C241 C242 C243 -3.8(8) . . . .
N24 C245 C249 N25 0.0(7) . . . .
N24 C245 C249 C248 -180.0(5) . . . .
N25 Co1 N20 C201 -86.4(5) . . . .
N25 Co1 N20 C205 90.1(3) . . . .
N25 Co1 N21 C209 -86.8(4) . . . .
N25 Co1 N21 C212 96.3(4) . . . .
N25 Co1 N22 C221 161(2) . . . .
N25 Co1 N22 C225 -26(3) . . . .
N25 Co1 N23 C229 -175.8(3) . . . .
N25 Co1 N23 C232 1.8(4) . . . .
N25 Co1 N24 C241 175.4(5) . . . .
N25 Co1 N24 C245 -3.2(3) . . . .
C201 N20 C205 C204 -0.5(7) . . . .
C201 N20 C205 C209 -177.8(4) . . . .
C201 C202 C203 C204 -0.1(8) . . . .
C202 C203 C204 C205 -1.1(8) . . . .
C202 C203 C204 C206 175.4(5) . . . .
C203 C204 C205 N20 1.5(7) . . . .
C203 C204 C205 C209 178.7(4) . . . .
C203 C204 C206 C207 -176.8(5) . . . .
C204 C205 C209 N21 178.7(4) . . . .
C204 C205 C209 C208 -2.9(7) . . . .
C204 C206 C207 C208 -0.5(8) . . . .
C205 N20 C201 C202 -0.9(7) . . . .
C205 C204 C206 C207 -0.3(8) . . . .
C206 C204 C205 N20 -175.2(5) . . . .
C206 C204 C205 C209 2.0(7) . . . .
C206 C207 C208 C209 -0.3(8) . . . .
C206 C207 C208 C210 -179.6(5) . . . .
C207 C208 C209 N21 -179.6(5) . . . .
C207 C208 C209 C205 2.0(7) . . . .
C207 C208 C210 C211 -179.2(5) . . . .
C208 C210 C211 C212 -1.9(8) . . . .
C209 N21 C212 C211 0.1(7) . . . .
C209 C208 C210 C211 1.5(7) . . . .
C210 C208 C209 N21 -0.3(8) . . . .
C210 C208 C209 C205 -178.6(5) . . . .
C210 C211 C212 N21 1.1(8) . . . .
C212 N21 C209 C205 177.9(4) . . . .
C212 N21 C209 C208 -0.5(7) . . . .
C221 N22 C225 C224 0.0(7) . . . .
C221 N22 C225 C229 179.9(4) . . . .
C221 C222 C223 C224 2.7(8) . . . .
C222 C223 C224 C225 -2.0(8) . . . .
C222 C223 C224 C226 179.3(5) . . . .
C223 C224 C225 N22 0.6(8) . . . .
C223 C224 C225 C229 -179.3(5) . . . .
C223 C224 C226 C227 -179.7(6) . . . .
C224 C225 C229 N23 177.9(5) . . . .
C224 C225 C229 C228 -1.7(7) . . . .
C224 C226 C227 C228 -0.5(9) . . . .
C225 N22 C221 C222 0.7(7) . . . .
C225 C224 C226 C227 1.6(8) . . . .
C226 C224 C225 N22 179.4(5) . . . .
C226 C224 C225 C229 -0.5(7) . . . .
C226 C227 C228 C229 -1.7(8) . . . .
C226 C227 C228 C230 -179.1(5) . . . .
C227 C228 C229 N23 -176.8(5) . . . .
C227 C228 C229 C225 2.8(7) . . . .
C227 C228 C230 C231 178.2(5) . . . .
C228 C230 C231 C232 -1.5(8) . . . .
C229 N23 C232 C231 1.0(7) . . . .
C229 C228 C230 C231 0.8(8) . . . .
C230 C228 C229 N23 0.8(7) . . . .
C230 C228 C229 C225 -179.6(5) . . . .
C230 C231 C232 N23 0.6(8) . . . .
C232 N23 C229 C225 178.7(4) . . . .
C232 N23 C229 C228 -1.7(7) . . . .
C241 N24 C245 C244 2.8(7) . . . .
C241 N24 C245 C249 -176.1(5) . . . .
C241 C242 C243 C244 2.4(8) . . . .
C242 C243 C244 C245 1.3(8) . . . .
C242 C243 C244 C246 177.8(5) . . . .
C243 C244 C245 N24 -4.0(8) . . . .
C243 C244 C245 C249 174.8(5) . . . .
C243 C244 C246 C247 -175.0(6) . . . .
C244 C245 C249 N25 -178.9(5) . . . .
C244 C245 C249 C248 1.1(8) . . . .
C244 C246 C247 C248 -0.2(9) . . . .
C245 N24 C241 C242 1.2(7) . . . .
C245 C244 C246 C247 1.5(8) . . . .
C246 C244 C245 N24 179.2(5) . . . .
C246 C244 C245 C249 -2.0(8) . . . .
C246 C247 C248 C249 -0.7(9) . . . .
C246 C247 C248 C250 177.2(6) . . . .
C247 C248 C249 N25 -179.7(5) . . . .
C247 C248 C249 C245 0.2(8) . . . .
C247 C248 C250 C251 -177.3(6) . . . .
C248 C250 C251 C252 -2.5(9) . . . .
C249 N25 C252 C251 1.1(8) . . . .
C249 C248 C250 C251 0.7(9) . . . .
C250 C248 C249 N25 2.2(9) . . . .
C250 C248 C249 C245 -177.8(5) . . . .
C250 C251 C252 N25 1.7(9) . . . .
C252 N25 C249 C245 177.0(5) . . . .
C252 N25 C249 C248 -3.1(8) . . . .
Co2 N30 C301 C302 -178.0(4) . . . .
Co2 N30 C305 C304 177.3(5) . . . .
Co2 N30 C305 C309 -4.0(6) . . . .
Co2 N31 C309 C305 1.5(6) . . . .
Co2 N31 C309 C308 -178.3(4) . . . .
Co2 N31 C312 C311 -177.1(4) . . . .
Co2 N32 C321 C322 -179.6(4) . . . .
Co2 N32 C325 C324 179.5(4) . . . .
Co2 N32 C325 C329 1.5(6) . . . .
Co2 N33 C329 C325 -0.4(6) . . . .
Co2 N33 C329 C328 179.4(4) . . . .
Co2 N33 C332 C331 -178.4(4) . . . .
Co2 N34 C341 C342 -178.6(4) . . . .
Co2 N34 C345 C344 178.3(4) . . . .
Co2 N34 C345 C349 0.1(6) . . . .
Co2 N35 C349 C345 3.0(6) . . . .
Co2 N35 C349 C348 -177.5(5) . . . .
Co2 N35 C352 C351 176.5(5) . . . .
N30 Co2 N31 C309 -3.0(4) . . . .
N30 Co2 N31 C312 176.2(5) . . . .
N30 Co2 N32 C321 -4.9(5) . . . .
N30 Co2 N32 C325 175.1(4) . . . .
N30 Co2 N33 C329 -43(2) . . . .
N30 Co2 N33 C332 137(2) . . . .
N30 Co2 N34 C341 91.4(5) . . . .
N30 Co2 N34 C345 -87.3(4) . . . .
N30 Co2 N35 C349 91.5(4) . . . .
N30 Co2 N35 C352 -84.0(5) . . . .
N30 C301 C302 C303 -0.3(9) . . . .
N30 C305 C309 N31 1.7(7) . . . .
N30 C305 C309 C308 -178.4(5) . . . .
N31 Co2 N30 C301 -177.7(5) . . . .
N31 Co2 N30 C305 3.8(4) . . . .
N31 Co2 N32 C321 -89.2(5) . . . .
N31 Co2 N32 C325 90.7(4) . . . .
N31 Co2 N33 C329 -88.6(4) . . . .
N31 Co2 N33 C332 91.2(5) . . . .
N31 Co2 N34 C341 146(3) . . . .
N31 Co2 N34 C345 -33(4) . . . .
N31 Co2 N35 C349 175.8(4) . . . .
N31 Co2 N35 C352 0.3(5) . . . .
N32 Co2 N30 C301 92.8(5) . . . .
N32 Co2 N30 C305 -85.7(4) . . . .
N32 Co2 N31 C309 89.4(4) . . . .
N32 Co2 N31 C312 -91.5(5) . . . .
N32 Co2 N33 C329 0.9(4) . . . .
N32 Co2 N33 C332 -179.3(5) . . . .
N32 Co2 N34 C341 -1.1(5) . . . .
N32 Co2 N34 C345 -179.8(4) . . . .
N32 Co2 N35 C349 -25(4) . . . .
N32 Co2 N35 C352 160(4) . . . .
N32 C321 C322 C323 0.1(9) . . . .
N32 C325 C329 N33 -0.8(8) . . . .
N32 C325 C329 C328 179.4(5) . . . .
N33 Co2 N30 C301 136(2) . . . .
N33 Co2 N30 C305 -42(2) . . . .
N33 Co2 N31 C309 173.3(4) . . . .
N33 Co2 N31 C312 -7.6(5) . . . .
N33 Co2 N32 C321 178.7(5) . . . .
N33 Co2 N32 C325 -1.4(4) . . . .
N33 Co2 N34 C341 -85.0(5) . . . .
N33 Co2 N34 C345 96.3(4) . . . .
N33 Co2 N35 C349 -91.9(4) . . . .
N33 Co2 N35 C352 92.6(5) . . . .
N34 Co2 N30 C301 -0.3(5) . . . .
N34 Co2 N30 C305 -178.8(4) . . . .
N34 Co2 N31 C309 -57(4) . . . .
N34 Co2 N31 C312 122(3) . . . .
N34 Co2 N32 C321 89.0(5) . . . .
N34 Co2 N32 C325 -91.1(4) . . . .
N34 Co2 N33 C329 94.0(4) . . . .
N34 Co2 N33 C332 -86.3(5) . . . .
N34 Co2 N35 C349 -2.4(4) . . . .
N34 Co2 N35 C352 -177.9(5) . . . .
N34 C341 C342 C343 0.8(10) . . . .
N34 C345 C349 N35 -2.1(7) . . . .
N34 C345 C349 C348 178.4(5) . . . .
N35 Co2 N30 C301 -84.6(5) . . . .
N35 Co2 N30 C305 96.9(4) . . . .
N35 Co2 N31 C309 -91.6(4) . . . .
N35 Co2 N31 C312 87.5(5) . . . .
N35 Co2 N32 C321 111(4) . . . .
N35 Co2 N32 C325 -69(4) . . . .
N35 Co2 N33 C329 178.3(4) . . . .
N35 Co2 N33 C332 -1.9(5) . . . .
N35 Co2 N34 C341 179.9(5) . . . .
N35 Co2 N34 C345 1.2(4) . . . .
C301 N30 C305 C304 -1.4(8) . . . .
C301 N30 C305 C309 177.3(5) . . . .
C301 C302 C303 C304 1.0(9) . . . .
C302 C303 C304 C305 -1.8(9) . . . .
C302 C303 C304 C306 -179.8(6) . . . .
C303 C304 C305 N30 2.0(9) . . . .
C303 C304 C305 C309 -176.6(5) . . . .
C303 C304 C306 C307 175.1(6) . . . .
C304 C305 C309 N31 -179.6(5) . . . .
C304 C305 C309 C308 0.2(8) . . . .
C304 C306 C307 C308 2.5(10) . . . .
C305 N30 C301 C302 0.5(8) . . . .
C305 C304 C306 C307 -3.0(10) . . . .
C306 C304 C305 N30 -179.8(5) . . . .
C306 C304 C305 C309 1.6(9) . . . .
C306 C307 C308 C309 -0.6(10) . . . .
C306 C307 C308 C310 -176.5(6) . . . .
C307 C308 C309 N31 179.0(5) . . . .
C307 C308 C309 C305 -0.8(8) . . . .
C307 C308 C310 C311 178.6(6) . . . .
C308 C310 C311 C312 1.3(9) . . . .
C309 N31 C312 C311 2.0(8) . . . .
C309 C308 C310 C311 2.7(8) . . . .
C310 C308 C309 N31 -4.7(8) . . . .
C310 C308 C309 C305 175.4(5) . . . .
C310 C311 C312 N31 -3.8(9) . . . .
C312 N31 C309 C305 -177.7(5) . . . .
C312 N31 C309 C308 2.5(8) . . . .
C321 N32 C325 C324 -0.5(8) . . . .
C321 N32 C325 C329 -178.5(5) . . . .
C321 C322 C323 C324 -0.7(9) . . . .
C322 C323 C324 C325 0.6(9) . . . .
C322 C323 C324 C326 -179.7(6) . . . .
C323 C324 C325 N32 0.0(8) . . . .
C323 C324 C325 C329 177.9(6) . . . .
C323 C324 C326 C327 -178.6(7) . . . .
C324 C325 C329 N33 -178.8(5) . . . .
C324 C325 C329 C328 1.4(9) . . . .
C324 C326 C327 C328 0.1(11) . . . .
C325 N32 C321 C322 0.5(8) . . . .
C325 C324 C326 C327 1.1(10) . . . .
C326 C324 C325 N32 -179.7(5) . . . .
C326 C324 C325 C329 -1.8(8) . . . .
C326 C327 C328 C329 -0.6(9) . . . .
C326 C327 C328 C330 179.4(7) . . . .
C327 C328 C329 N33 -179.9(5) . . . .
C327 C328 C329 C325 -0.1(8) . . . .
C327 C328 C330 C331 179.2(6) . . . .
C328 C330 C331 C332 1.7(9) . . . .
C329 N33 C332 C331 1.3(8) . . . .
C329 C328 C330 C331 -0.7(9) . . . .
C330 C328 C329 N33 0.0(9) . . . .
C330 C328 C329 C325 179.8(6) . . . .
C330 C331 C332 N33 -2.1(9) . . . .
C332 N33 C329 C325 179.9(5) . . . .
C332 N33 C329 C328 -0.4(8) . . . .
C341 N34 C345 C344 -0.5(8) . . . .
C341 N34 C345 C349 -178.8(5) . . . .
C341 C342 C343 C344 -1.2(10) . . . .
C342 C343 C344 C345 0.8(9) . . . .
C342 C343 C344 C346 179.3(6) . . . .
C343 C344 C345 N34 0.1(8) . . . .
C343 C344 C345 C349 178.3(5) . . . .
C343 C344 C346 C347 -178.4(6) . . . .
C344 C345 C349 N35 179.6(5) . . . .
C344 C345 C349 C348 0.1(8) . . . .
C344 C346 C347 C348 0.3(10) . . . .
C345 N34 C341 C342 0.0(9) . . . .
C345 C344 C346 C347 0.2(9) . . . .
C346 C344 C345 N34 -178.5(5) . . . .
C346 C344 C345 C349 -0.4(8) . . . .
C346 C347 C348 C349 -0.5(9) . . . .
C346 C347 C348 C350 178.5(6) . . . .
C347 C348 C349 N35 -179.2(5) . . . .
C347 C348 C349 C345 0.3(8) . . . .
C347 C348 C350 C351 179.1(6) . . . .
C348 C350 C351 C352 1.8(10) . . . .
C349 N35 C352 C351 1.2(9) . . . .
C349 C348 C350 C351 -1.9(9) . . . .
C350 C348 C349 N35 1.8(9) . . . .
C350 C348 C349 C345 -178.8(5) . . . .
C350 C351 C352 N35 -1.5(10) . . . .
C352 N35 C349 C345 179.1(5) . . . .
C352 N35 C349 C348 -1.4(8) . . . .
Co3 N40 C401 C402 -177.1(4) . . . .
Co3 N40 C405 C404 177.7(4) . . . .
Co3 N40 C405 C409 -0.2(6) . . . .
Co3 N41 C409 C405 2.6(6) . . . .
Co3 N41 C409 C408 -176.6(5) . . . .
Co3 N41 C412 C411 174.4(5) . . . .
Co3 N42 C421 C422 177.1(4) . . . .
Co3 N42 C425 C424 -179.0(4) . . . .
Co3 N42 C425 C429 3.8(6) . . . .
Co3 N43 C429 C425 4.2(6) . . . .
Co3 N43 C429 C428 -179.2(5) . . . .
Co3 N43 C432 C431 175.4(5) . . . .
Co3 N44 C441 C442 173.7(4) . . . .
Co3 N44 C445 C444 -174.8(4) . . . .
Co3 N44 C445 C449 3.6(6) . . . .
Co3 N45 C449 C445 -2.3(6) . . . .
Co3 N45 C449 C448 175.3(4) . . . .
Co3 N45 C452 C451 -173.6(4) . . . .
N40 Co3 N41 C409 -2.2(4) . . . .
N40 Co3 N41 C412 -176.3(5) . . . .
N40 Co3 N42 C421 1.8(6) . . . .
N40 Co3 N42 C425 177.3(4) . . . .
N40 Co3 N43 C429 -41(5) . . . .
N40 Co3 N43 C432 142(5) . . . .
N40 Co3 N44 C441 93.5(5) . . . .
N40 Co3 N44 C445 -93.5(4) . . . .
N40 Co3 N45 C449 98.2(4) . . . .
N40 Co3 N45 C452 -85.8(5) . . . .
N40 C401 C402 C403 -1.7(9) . . . .
N40 C405 C409 N41 -1.6(7) . . . .
N40 C405 C409 C408 177.6(5) . . . .
N41 Co3 N40 C401 179.9(5) . . . .
N41 Co3 N40 C405 1.3(4) . . . .
N41 Co3 N42 C421 -82.5(5) . . . .
N41 Co3 N42 C425 93.0(4) . . . .
N41 Co3 N43 C429 -88.7(4) . . . .
N41 Co3 N43 C432 95.1(5) . . . .
N41 Co3 N44 C441 98(21) . . . .
N41 Co3 N44 C445 -89(18) . . . .
N41 Co3 N45 C449 -177.3(4) . . . .
N41 Co3 N45 C452 -1.3(5) . . . .
N42 Co3 N40 C401 92.9(5) . . . .
N42 Co3 N40 C405 -85.7(4) . . . .
N42 Co3 N41 C409 91.4(4) . . . .
N42 Co3 N41 C412 -82.7(5) . . . .
N42 Co3 N43 C429 -1.7(4) . . . .
N42 Co3 N43 C432 -177.9(5) . . . .
N42 Co3 N44 C441 -0.1(5) . . . .
N42 Co3 N44 C445 173.0(4) . . . .
N42 Co3 N45 C449 -54(3) . . . .
N42 Co3 N45 C452 122(3) . . . .
N42 C421 C422 C423 0.1(10) . . . .
N42 C425 C429 N43 -5.5(8) . . . .
N42 C425 C429 C428 177.8(5) . . . .
N43 Co3 N40 C401 133(5) . . . .
N43 Co3 N40 C405 -46(5) . . . .
N43 Co3 N41 C409 176.1(4) . . . .
N43 Co3 N41 C412 2.1(5) . . . .
N43 Co3 N42 C421 -176.7(6) . . . .
N43 Co3 N42 C425 -1.2(4) . . . .
N43 Co3 N44 C441 -84.8(5) . . . .
N43 Co3 N44 C445 88.2(4) . . . .
N43 Co3 N45 C449 -83.2(4) . . . .
N43 Co3 N45 C452 92.8(5) . . . .
N44 Co3 N40 C401 -0.1(5) . . . .
N44 Co3 N40 C405 -178.8(4) . . . .
N44 Co3 N41 C409 -6(18) . . . .
N44 Co3 N41 C412 179(100) . . . .
N44 Co3 N42 C421 96.8(5) . . . .
N44 Co3 N42 C425 -87.7(4) . . . .
N44 Co3 N43 C429 91.3(4) . . . .
N44 Co3 N43 C432 -84.9(5) . . . .
N44 Co3 N45 C449 3.4(3) . . . .
N44 Co3 N45 C452 179.4(5) . . . .
N44 C441 C442 C443 -1.2(9) . . . .
N44 C445 C449 N45 -0.9(8) . . . .
N44 C445 C449 C448 -178.6(5) . . . .
N45 Co3 N40 C401 -85.3(5) . . . .
N45 Co3 N40 C405 96.0(4) . . . .
N45 Co3 N41 C409 -91.8(4) . . . .
N45 Co3 N41 C412 94.2(5) . . . .
N45 Co3 N42 C421 154(3) . . . .
N45 Co3 N42 C425 -31(3) . . . .
N45 Co3 N43 C429 176.5(4) . . . .
N45 Co3 N43 C432 0.2(5) . . . .
N45 Co3 N44 C441 -176.9(5) . . . .
N45 Co3 N44 C445 -3.9(3) . . . .
C401 N40 C405 C404 -1.1(8) . . . .
C401 N40 C405 C409 -179.0(5) . . . .
C401 C402 C403 C404 1.4(9) . . . .
C402 C403 C404 C405 -1.0(8) . . . .
C402 C403 C404 C406 178.2(6) . . . .
C403 C404 C405 N40 0.9(8) . . . .
C403 C404 C405 C409 178.7(5) . . . .
C403 C404 C406 C407 -178.4(6) . . . .
C404 C405 C409 N41 -179.6(5) . . . .
C404 C405 C409 C408 -0.4(8) . . . .
C404 C406 C407 C408 -0.1(10) . . . .
C405 N40 C401 C402 1.5(8) . . . .
C405 C404 C406 C407 0.8(10) . . . .
C406 C404 C405 N40 -178.4(5) . . . .
C406 C404 C405 C409 -0.6(8) . . . .
C406 C407 C408 C409 -0.8(10) . . . .
C406 C407 C408 C410 178.2(6) . . . .
C407 C408 C409 N41 -179.7(5) . . . .
C407 C408 C409 C405 1.1(9) . . . .
C407 C408 C410 C411 -178.4(7) . . . .
C408 C410 C411 C412 -1.7(10) . . . .
C409 N41 C412 C411 0.7(8) . . . .
C409 C408 C410 C411 0.6(9) . . . .
C410 C408 C409 N41 1.2(9) . . . .
C410 C408 C409 C405 -178.0(5) . . . .
C410 C411 C412 N41 1.1(10) . . . .
C412 N41 C409 C405 177.4(5) . . . .
C412 N41 C409 C408 -1.8(8) . . . .
C421 N42 C425 C424 -2.9(8) . . . .
C421 N42 C425 C429 179.9(5) . . . .
C421 C422 C423 C424 -1.2(9) . . . .
C422 C423 C424 C425 0.3(8) . . . .
C422 C423 C424 C426 178.8(6) . . . .
C423 C424 C425 N42 1.8(8) . . . .
C423 C424 C425 C429 178.9(5) . . . .
C423 C424 C426 C427 -179.3(6) . . . .
C424 C425 C429 N43 177.2(5) . . . .
C424 C425 C429 C428 0.5(9) . . . .
C424 C426 C427 C428 0.7(10) . . . .
C425 N42 C421 C422 1.8(9) . . . .
C425 C424 C426 C427 -0.8(9) . . . .
C426 C424 C425 N42 -176.9(5) . . . .
C426 C424 C425 C429 0.2(8) . . . .
C426 C427 C428 C429 0.0(10) . . . .
C426 C427 C428 C430 179.0(7) . . . .
C427 C428 C429 N43 -177.1(5) . . . .
C427 C428 C429 C425 -0.6(9) . . . .
C427 C428 C430 C431 178.8(6) . . . .
C428 C430 C431 C432 -0.7(10) . . . .
C429 N43 C432 C431 -0.6(9) . . . .
C429 C428 C430 C431 -2.2(9) . . . .
C430 C428 C429 N43 3.8(9) . . . .
C430 C428 C429 C425 -179.7(6) . . . .
C430 C431 C432 N43 2.2(10) . . . .
C432 N43 C429 C425 -179.1(5) . . . .
C432 N43 C429 C428 -2.5(8) . . . .
C441 N44 C445 C444 -0.9(8) . . . .
C441 N44 C445 C449 177.5(5) . . . .
C441 C442 C443 C444 0.9(9) . . . .
C442 C443 C444 C445 -0.7(9) . . . .
C442 C443 C444 C446 -177.9(5) . . . .
C443 C444 C445 N44 0.7(8) . . . .
C443 C444 C445 C449 -177.6(5) . . . .
C443 C444 C446 C447 177.8(6) . . . .
C444 C445 C449 N45 177.6(5) . . . .
C444 C445 C449 C448 -0.1(9) . . . .
C444 C446 C447 C448 -0.7(10) . . . .
C445 N44 C441 C442 1.1(8) . . . .
C445 C444 C446 C447 0.6(9) . . . .
C446 C444 C445 N44 178.1(5) . . . .
C446 C444 C445 C449 -0.2(8) . . . .
C446 C447 C448 C449 0.4(9) . . . .
C446 C447 C448 C450 -176.3(6) . . . .
C447 C448 C449 N45 -177.5(5) . . . .
C447 C448 C449 C445 0.0(8) . . . .
C447 C448 C450 C451 178.0(5) . . . .
C448 C450 C451 C452 -0.4(8) . . . .
C449 N45 C452 C451 2.2(8) . . . .
C449 C448 C450 C451 1.3(8) . . . .
C450 C448 C449 N45 -0.5(8) . . . .
C450 C448 C449 C445 177.0(5) . . . .
C450 C451 C452 N45 -1.4(8) . . . .
C452 N45 C449 C445 -178.8(5) . . . .
C452 N45 C449 C448 -1.2(8) . . . .
B1 O11 C11 O10 178.5(6) . . . .
B1 O11 C11 C12 -3.8(7) . . . .
B1 O12 C12 C11 -12.4(6) . . . .
B1 O12 C12 C13 110.0(6) . . . .
B1 O21 C21 O20 177.4(6) . . . .
B1 O21 C21 C22 -2.3(6) . . . .
B1 O22 C22 C21 -11.9(6) . . . .
B1 O22 C22 C23 109.7(5) . . . .
B2 O31 C31 O30 178.1(5) . . . .
B2 O31 C31 C32 -2.7(6) . . . .
B2 O32 C32 C31 -13.9(6) . . . .
B2 O32 C32 C33 109.0(6) . . . .
B2 O41 C41 O40 176.5(6) . . . .
B2 O41 C41 C42 -4.7(7) . . . .
B2 O42 C42 C41 -11.9(6) . . . .
B2 O42 C42 C43 109.8(6) . . . .
B3 O51 C51 O50 176.8(6) . . . .
B3 O51 C51 C52 -1.9(6) . . . .
B3 O52 C52 C51 -12.4(6) . . . .
B3 O52 C52 C53 111.5(6) . . . .
B3 O61 C61 O60 177.4(6) . . . .
B3 O61 C61 C62 -1.9(6) . . . .
B3 O62 C62 C61 -12.8(6) . . . .
B3 O62 C62 C63 108.0(6) . . . .
B4 O71 C71 O70 173.6(6) . . . .
B4 O71 C71 C72 -4.5(6) . . . .
B4 O72 C72 C71 -10.7(6) . . . .
B4 O72 C72 C73 109.5(6) . . . .
B4 O81 C81 O80 173.7(7) . . . .
B4 O81 C81 C82 -4.1(7) . . . .
B4 O82 C82 C81 -11.8(7) . . . .
B4 O82 C82 C83 110.9(6) . . . .
B5 O91 C91 O90 178.8(6) . . . .
B5 O91 C91 C92 -3.1(7) . . . .
B5 O92 C92 C91 -3.8(7) . . . .
B5 O92 C92 C93 118.8(6) . . . .
B5 O101 C101 O100 -173.4(7) . . . .
B5 O101 C101 C102 4.2(8) . . . .
B5 O102 C102 C101 -6.3(7) . . . .
B5 O102 C102 C103 109.6(7) . . . .
B6 O111 C111 O110 179.7(6) . . . .
B6 O111 C111 C112 -1.8(6) . . . .
B6 O112 C112 C111 -11.8(6) . . . .
B6 O112 C112 C113 111.8(5) . . . .
B6 O121 C121 O120 179.3(5) . . . .
B6 O121 C121 C122 0.8(6) . . . .
B6 O122 C122 C121 -13.9(6) . . . .
B6 O122 C122 C123 109.3(5) . . . .
B7 O131 C131 O130 -171.6(7) . . . .
B7 O131 C131 C132 5.2(7) . . . .
B7 O132 C132 C131 -8.6(7) . . . .
B7 O132 C132 C133 110.8(6) . . . .
B7 O141 C141 O140 -178.2(6) . . . .
B7 O141 C141 C142 0.3(6) . . . .
B7 O142 C142 C141 -3.3(6) . . . .
B7 O142 C142 C143 120.7(6) . . . .
B8 O151 C151 O150 178.8(5) . . . .
B8 O151 C151 C152 -2.4(6) . . . .
B8 O152 C152 C151 -12.9(5) . . . .
B8 O152 C152 C153 109.3(5) . . . .
B8 O161 C161 O160 174.5(6) . . . .
B8 O161 C161 C162 -4.8(6) . . . .
B8 O162 C162 C161 -8.9(6) . . . .
B8 O162 C162 C163 111.3(5) . . . .
B9 O171 C171 O170 -177.3(6) . . . .
B9 O171 C171 C172 -0.6(6) . . . .
B9 O172 C172 C171 -2.8(6) . . . .
B9 O172 C172 C173 119.7(6) . . . .
B9 O181 C181 O180 -172.1(6) . . . .
B9 O181 C181 C182 3.0(7) . . . .
B9 O182 C182 C181 -6.8(6) . . . .
B9 O182 C182 C183 113.2(6) . . . .
O10 C11 C12 O12 -172.2(6) . . . .
O10 C11 C12 C13 66.3(8) . . . .
O11 B1 O12 C12 10.4(6) . . . .
O11 B1 O21 C21 117.2(5) . . . .
O11 B1 O22 C22 -107.4(5) . . . .
O11 C11 C12 O12 10.1(7) . . . .
O11 C11 C12 C13 -111.4(6) . . . .
O12 B1 O11 C11 -3.9(6) . . . .
O12 B1 O21 C21 -128.4(5) . . . .
O12 B1 O22 C22 133.1(5) . . . .
O12 C12 C13 C14 -56.4(7) . . . .
O12 C12 C13 C18 120.6(6) . . . .
O20 C21 C22 O22 -170.9(6) . . . .
O20 C21 C22 C23 66.1(7) . . . .
O21 B1 O11 C11 115.3(5) . . . .
O21 B1 O12 C12 -106.1(5) . . . .
O21 B1 O22 C22 10.7(6) . . . .
O21 C21 C22 O22 8.7(6) . . . .
O21 C21 C22 C23 -114.2(5) . . . .
O22 B1 O11 C11 -128.3(5) . . . .
O22 B1 O12 C12 135.3(5) . . . .
O22 B1 O21 C21 -5.0(6) . . . .
O22 C22 C23 C24 -27.4(8) . . . .
O22 C22 C23 C28 155.3(6) . . . .
O30 C31 C32 O32 -170.5(5) . . . .
O30 C31 C32 C33 64.6(8) . . . .
O31 B2 O32 C32 12.4(6) . . . .
O31 B2 O41 C41 118.7(5) . . . .
O31 B2 O42 C42 -107.4(6) . . . .
O31 C31 C32 O32 10.2(6) . . . .
O31 C31 C32 C33 -114.6(6) . . . .
O32 B2 O31 C31 -5.6(6) . . . .
O32 B2 O41 C41 -127.2(6) . . . .
O32 B2 O42 C42 133.1(5) . . . .
O32 C32 C33 C34 -35.1(8) . . . .
O32 C32 C33 C38 147.9(6) . . . .
O40 C41 C42 O42 -171.1(7) . . . .
O40 C41 C42 C43 66.1(9) . . . .
O41 B2 O31 C31 114.2(5) . . . .
O41 B2 O32 C32 -103.3(5) . . . .
O41 B2 O42 C42 9.2(6) . . . .
O41 C41 C42 O42 10.1(7) . . . .
O41 C41 C42 C43 -112.6(6) . . . .
O42 B2 O31 C31 -130.6(5) . . . .
O42 B2 O32 C32 137.2(5) . . . .
O42 B2 O41 C41 -2.4(6) . . . .
O42 C42 C43 C44 -51.5(7) . . . .
O42 C42 C43 C48 127.5(5) . . . .
O50 C51 C52 O52 -170.0(5) . . . .
O50 C51 C52 C53 67.0(7) . . . .
O51 B3 O52 C52 11.6(6) . . . .
O51 B3 O61 C61 116.3(5) . . . .
O51 B3 O62 C62 -104.5(5) . . . .
O51 C51 C52 O52 8.8(6) . . . .
O51 C51 C52 C53 -114.3(5) . . . .
O52 B3 O51 C51 -5.8(6) . . . .
O52 B3 O61 C61 -129.0(5) . . . .
O52 B3 O62 C62 135.4(5) . . . .
O52 C52 C53 C54 -57.1(7) . . . .
O52 C52 C53 C58 122.0(5) . . . .
O60 C61 C62 O62 -170.5(6) . . . .
O60 C61 C62 C63 66.8(8) . . . .
O61 B3 O51 C51 114.9(5) . . . .
O61 B3 O52 C52 -104.0(6) . . . .
O61 B3 O62 C62 11.5(6) . . . .
O61 C61 C62 O62 8.8(6) . . . .
O61 C61 C62 C63 -113.9(5) . . . .
O62 B3 O51 C51 -130.4(5) . . . .
O62 B3 O52 C52 137.6(5) . . . .
O62 B3 O61 C61 -5.6(6) . . . .
O62 C62 C63 C64 -17.6(9) . . . .
O62 C62 C63 C68 161.2(6) . . . .
O70 C71 C72 O72 -168.6(6) . . . .
O70 C71 C72 C73 68.7(7) . . . .
O71 B4 O72 C72 8.2(6) . . . .
O71 B4 O81 C81 118.0(6) . . . .
O71 B4 O82 C82 -108.0(6) . . . .
O71 C71 C72 O72 9.5(6) . . . .
O71 C71 C72 C73 -113.1(5) . . . .
O72 B4 O71 C71 -1.9(7) . . . .
O72 B4 O81 C81 -126.4(6) . . . .
O72 B4 O82 C82 132.1(6) . . . .
O72 C72 C73 C74 -31.5(8) . . . .
O72 C72 C73 C78 148.3(6) . . . .
O80 C81 C82 O82 -168.0(7) . . . .
O80 C81 C82 C83 69.0(9) . . . .
O81 B4 O71 C71 118.3(5) . . . .
O81 B4 O72 C72 -109.4(6) . . . .
O81 B4 O82 C82 9.6(7) . . . .
O81 C81 C82 O82 9.8(7) . . . .
O81 C81 C82 C83 -113.2(6) . . . .
O82 B4 O71 C71 -126.6(6) . . . .
O82 B4 O72 C72 132.8(5) . . . .
O82 B4 O81 C81 -3.0(7) . . . .
O82 C82 C83 C84 -57.1(8) . . . .
O82 C82 C83 C88 121.9(7) . . . .
O90 C91 C92 O92 -177.7(6) . . . .
O90 C91 C92 C93 58.7(9) . . . .
O91 B5 O92 C92 2.1(7) . . . .
O91 B5 O101 C101 112.6(6) . . . .
O91 B5 O102 C102 -109.4(7) . . . .
O91 C91 C92 O92 4.2(7) . . . .
O91 C91 C92 C93 -119.3(6) . . . .
O92 B5 O91 C91 0.7(7) . . . .
O92 B5 O101 C101 -132.3(6) . . . .
O92 B5 O102 C102 130.5(6) . . . .
O92 C92 C93 C94 -16.0(8) . . . .
O92 C92 C93 C98 167.9(6) . . . .
O100 C101 C102 O102 178.7(7) . . . .
O100 C101 C102 C103 57.4(10) . . . .
O101 B5 O91 C91 119.8(6) . . . .
O101 B5 O92 C92 -115.7(6) . . . .
O101 B5 O102 C102 8.7(7) . . . .
O101 C101 C102 O102 1.2(8) . . . .
O101 C101 C102 C103 -120.2(6) . . . .
O102 B5 O91 C91 -125.2(6) . . . .
O102 B5 O92 C92 126.4(6) . . . .
O102 B5 O101 C101 -7.8(7) . . . .
O102 C102 C103 C104 -31.0(9) . . . .
O102 C102 C103 C108 155.6(6) . . . .
O110 C111 C112 O112 -173.2(5) . . . .
O110 C111 C112 C113 63.7(8) . . . .
O111 B6 O112 C112 10.9(6) . . . .
O111 B6 O121 C121 112.8(5) . . . .
O111 B6 O122 C122 -101.4(5) . . . .
O111 C111 C112 O112 8.3(6) . . . .
O111 C111 C112 C113 -114.8(5) . . . .
O112 B6 O111 C111 -5.4(6) . . . .
O112 B6 O121 C121 -130.7(5) . . . .
O112 B6 O122 C122 136.8(5) . . . .
O112 C112 C113 C114 -58.2(7) . . . .
O112 C112 C113 C118 120.4(6) . . . .
O120 C121 C122 O122 -170.6(5) . . . .
O120 C121 C122 C123 66.4(7) . . . .
O121 B6 O111 C111 116.1(5) . . . .
O121 B6 O112 C112 -106.2(5) . . . .
O121 B6 O122 C122 14.3(6) . . . .
O121 C121 C122 O122 7.9(6) . . . .
O121 C121 C122 C123 -115.2(5) . . . .
O122 B6 O111 C111 -130.8(5) . . . .
O122 B6 O112 C112 137.8(5) . . . .
O122 B6 O121 C121 -8.9(6) . . . .
O122 C122 C123 C124 -23.7(7) . . . .
O122 C122 C123 C128 156.4(5) . . . .
O130 C131 C132 O132 178.7(7) . . . .
O130 C131 C132 C133 53.4(9) . . . .
O131 B7 O132 C132 11.5(7) . . . .
O131 B7 O141 C141 117.3(5) . . . .
O131 B7 O142 C142 -113.4(6) . . . .
O131 C131 C132 O132 1.8(7) . . . .
O131 C131 C132 C133 -123.5(6) . . . .
O132 B7 O131 C131 -10.2(7) . . . .
O132 B7 O141 C141 -128.9(5) . . . .
O132 B7 O142 C142 128.0(6) . . . .
O132 C132 C133 C134 -32.5(9) . . . .
O132 C132 C133 C138 153.6(6) . . . .
O140 C141 C142 O142 -179.7(5) . . . .
O140 C141 C142 C143 54.2(8) . . . .
O141 B7 O131 C131 109.2(6) . . . .
O141 B7 O132 C132 -104.8(6) . . . .
O141 B7 O142 C142 3.4(6) . . . .
O141 C141 C142 O142 1.9(6) . . . .
O141 C141 C142 C143 -124.3(5) . . . .
O142 B7 O131 C131 -135.7(6) . . . .
O142 B7 O132 C132 134.4(6) . . . .
O142 B7 O141 C141 -2.3(7) . . . .
O142 C142 C143 C144 -23.2(8) . . . .
O142 C142 C143 C148 160.2(6) . . . .
O150 C151 C152 O152 -171.8(5) . . . .
O150 C151 C152 C153 65.5(7) . . . .
O151 B8 O152 C152 11.6(6) . . . .
O151 B8 O161 C161 119.5(5) . . . .
O151 B8 O162 C162 -110.8(5) . . . .
O151 C151 C152 O152 9.4(5) . . . .
O151 C151 C152 C153 -113.2(5) . . . .
O152 B8 O151 C151 -5.2(6) . . . .
O152 B8 O161 C161 -125.5(5) . . . .
O152 B8 O162 C162 131.3(5) . . . .
O152 C152 C153 C154 -37.5(7) . . . .
O152 C152 C153 C158 142.2(5) . . . .
O160 C161 C162 O162 -170.8(6) . . . .
O160 C161 C162 C163 67.8(8) . . . .
O161 B8 O151 C151 116.0(5) . . . .
O161 B8 O152 C152 -105.7(5) . . . .
O161 B8 O162 C162 6.4(6) . . . .
O161 C161 C162 O162 8.4(6) . . . .
O161 C161 C162 C163 -113.0(5) . . . .
O162 B8 O151 C151 -128.8(5) . . . .
O162 B8 O152 C152 134.4(5) . . . .
O162 B8 O161 C161 -0.7(6) . . . .
O162 C162 C163 C164 -54.1(7) . . . .
O162 C162 C163 C168 127.6(5) . . . .
O170 C171 C172 O172 178.7(6) . . . .
O170 C171 C172 C173 53.4(9) . . . .
O171 B9 O172 C172 2.4(6) . . . .
O171 B9 O181 C181 110.5(5) . . . .
O171 B9 O182 C182 -107.1(5) . . . .
O171 C171 C172 O172 2.1(6) . . . .
O171 C171 C172 C173 -123.2(5) . . . .
O172 B9 O171 C171 -1.1(6) . . . .
O172 B9 O181 C181 -134.2(5) . . . .
O172 B9 O182 C182 132.9(6) . . . .
O172 C172 C173 C174 -28.5(8) . . . .
O172 C172 C173 C178 157.2(5) . . . .
O180 C181 C182 O182 177.4(6) . . . .
O180 C181 C182 C183 53.7(8) . . . .
O181 B9 O171 C171 119.2(5) . . . .
O181 B9 O172 C172 -114.6(5) . . . .
O181 B9 O182 C182 8.3(6) . . . .
O181 C181 C182 O182 2.3(7) . . . .
O181 C181 C182 C183 -121.4(6) . . . .
O182 B9 O171 C171 -128.0(5) . . . .
O182 B9 O172 C172 125.6(6) . . . .
O182 B9 O181 C181 -7.0(6) . . . .
O182 C182 C183 C184 -44.1(8) . . . .
O182 C182 C183 C188 141.4(6) . . . .
C11 C12 C13 C14 60.9(7) . . . .
C11 C12 C13 C18 -122.2(6) . . . .
C12 C13 C14 C15 178.2(5) . . . .
C12 C13 C18 C17 -177.2(5) . . . .
C13 C14 C15 C16 -0.9(8) . . . .
C14 C13 C18 C17 -0.2(8) . . . .
C14 C15 C16 C17 -0.4(9) . . . .
C15 C16 C17 C18 1.4(9) . . . .
C16 C17 C18 C13 -1.1(9) . . . .
C18 C13 C14 C15 1.2(8) . . . .
C21 C22 C23 C24 90.5(7) . . . .
C21 C22 C23 C28 -86.7(7) . . . .
C22 C23 C24 C25 -177.2(6) . . . .
C22 C23 C28 C27 175.1(6) . . . .
C23 C24 C25 C26 1.0(11) . . . .
C24 C23 C28 C27 -2.1(10) . . . .
C24 C25 C26 C27 -0.1(11) . . . .
C25 C26 C27 C28 -1.9(11) . . . .
C26 C27 C28 C23 3.1(11) . . . .
C28 C23 C24 C25 0.1(10) . . . .
C31 C32 C33 C34 84.2(7) . . . .
C31 C32 C33 C38 -92.8(7) . . . .
C32 C33 C34 C35 -179.2(6) . . . .
C32 C33 C38 C37 178.4(6) . . . .
C33 C34 C35 C36 3.2(10) . . . .
C34 C33 C38 C37 1.4(10) . . . .
C34 C35 C36 C37 -3.5(10) . . . .
C35 C36 C37 C38 2.7(11) . . . .
C36 C37 C38 C33 -1.7(11) . . . .
C38 C33 C34 C35 -2.1(10) . . . .
C41 C42 C43 C44 66.6(7) . . . .
C41 C42 C43 C48 -114.5(6) . . . .
C42 C43 C44 C45 -179.5(5) . . . .
C42 C43 C48 C47 -179.3(5) . . . .
C43 C44 C45 C46 -2.1(9) . . . .
C44 C43 C48 C47 -0.4(8) . . . .
C44 C45 C46 C47 1.4(9) . . . .
C45 C46 C47 C48 -0.2(9) . . . .
C46 C47 C48 C43 -0.3(9) . . . .
C48 C43 C44 C45 1.6(8) . . . .
C51 C52 C53 C54 59.9(7) . . . .
C51 C52 C53 C58 -121.0(6) . . . .
C52 C53 C54 C55 -179.4(5) . . . .
C52 C53 C58 C57 -178.5(5) . . . .
C53 C54 C55 C56 -1.4(9) . . . .
C54 C53 C58 C57 0.6(8) . . . .
C54 C55 C56 C57 -0.8(9) . . . .
C55 C56 C57 C58 2.8(9) . . . .
C56 C57 C58 C53 -2.7(9) . . . .
C58 C53 C54 C55 1.5(8) . . . .
C61 C62 C63 C64 100.4(7) . . . .
C61 C62 C63 C68 -80.7(7) . . . .
C62 C63 C64 C65 178.6(6) . . . .
C62 C63 C68 C67 178.9(7) . . . .
C63 C64 C65 C66 1.0(11) . . . .
C64 C63 C68 C67 -2.2(11) . . . .
C64 C65 C66 C67 0.7(11) . . . .
C65 C66 C67 C68 -3.0(11) . . . .
C66 C67 C68 C63 3.8(12) . . . .
C68 C63 C64 C65 -0.3(11) . . . .
C71 C72 C73 C74 86.3(7) . . . .
C71 C72 C73 C78 -93.9(7) . . . .
C72 C73 C74 C75 179.2(6) . . . .
C72 C73 C78 C77 179.4(7) . . . .
C73 C74 C75 C76 0.7(11) . . . .
C74 C73 C78 C77 -0.8(11) . . . .
C74 C75 C76 C77 0.5(12) . . . .
C75 C76 C77 C78 -1.9(12) . . . .
C76 C77 C78 C73 2.1(12) . . . .
C78 C73 C74 C75 -0.5(10) . . . .
C81 C82 C83 C84 60.6(8) . . . .
C81 C82 C83 C88 -120.4(6) . . . .
C82 C83 C84 C85 -179.3(7) . . . .
C82 C83 C88 C87 179.3(5) . . . .
C83 C84 C85 C86 -0.4(12) . . . .
C84 C83 C88 C87 -1.7(9) . . . .
C84 C85 C86 C87 -1.0(12) . . . .
C85 C86 C87 C88 1.0(10) . . . .
C86 C87 C88 C83 0.4(10) . . . .
C88 C83 C84 C85 1.7(11) . . . .
C91 C92 C93 C94 102.3(7) . . . .
C91 C92 C93 C98 -73.8(8) . . . .
C92 C93 C94 C95 -178.3(6) . . . .
C92 C93 C98 C97 178.0(6) . . . .
C93 C94 C95 C96 2.4(10) . . . .
C94 C93 C98 C97 1.8(10) . . . .
C94 C95 C96 C97 -2.1(11) . . . .
C95 C96 C97 C98 1.6(11) . . . .
C96 C97 C98 C93 -1.5(10) . . . .
C98 C93 C94 C95 -2.2(10) . . . .
C101 C102 C103 C104 81.9(8) . . . .
C101 C102 C103 C108 -91.5(8) . . . .
C102 C103 C104 C105 -173.6(7) . . . .
C102 C103 C108 C107 174.1(7) . . . .
C103 C104 C105 C106 1.7(12) . . . .
C104 C103 C108 C107 0.7(11) . . . .
C104 C105 C106 C107 -3.4(12) . . . .
C105 C106 C107 C108 3.6(12) . . . .
C106 C107 C108 C103 -2.2(12) . . . .
C108 C103 C104 C105 -0.4(11) . . . .
C111 C112 C113 C114 60.8(7) . . . .
C111 C112 C113 C118 -120.6(6) . . . .
C112 C113 C114 C115 177.4(5) . . . .
C112 C113 C118 C117 -178.1(5) . . . .
C113 C114 C115 C116 1.5(9) . . . .
C114 C113 C118 C117 0.5(8) . . . .
C114 C115 C116 C117 -1.0(9) . . . .
C115 C116 C117 C118 0.3(9) . . . .
C116 C117 C118 C113 -0.1(9) . . . .
C118 C113 C114 C115 -1.3(8) . . . .
C121 C122 C123 C124 94.4(6) . . . .
C121 C122 C123 C128 -85.6(6) . . . .
C122 C123 C124 C125 -179.2(6) . . . .
C122 C123 C128 C127 179.1(6) . . . .
C123 C124 C125 C126 -2.3(10) . . . .
C124 C123 C128 C127 -0.8(9) . . . .
C124 C125 C126 C127 3.9(10) . . . .
C125 C126 C127 C128 -3.9(10) . . . .
C126 C127 C128 C123 2.4(10) . . . .
C128 C123 C124 C125 0.8(9) . . . .
C131 C132 C133 C134 84.0(7) . . . .
C131 C132 C133 C138 -89.8(7) . . . .
C132 C133 C134 C135 -173.8(6) . . . .
C132 C133 C138 C137 173.3(6) . . . .
C133 C134 C135 C136 0.5(11) . . . .
C134 C133 C138 C137 -0.7(10) . . . .
C134 C135 C136 C137 -0.7(11) . . . .
C135 C136 C137 C138 0.1(11) . . . .
C136 C137 C138 C133 0.6(11) . . . .
C138 C133 C134 C135 0.2(10) . . . .
C141 C142 C143 C144 98.6(7) . . . .
C141 C142 C143 C148 -78.0(8) . . . .
C142 C143 C144 C145 -177.7(6) . . . .
C142 C143 C148 C147 175.8(6) . . . .
C143 C144 C145 C146 2.9(11) . . . .
C144 C143 C148 C147 -0.7(10) . . . .
C144 C145 C146 C147 -2.9(11) . . . .
C145 C146 C147 C148 1.1(11) . . . .
C146 C147 C148 C143 0.8(11) . . . .
C148 C143 C144 C145 -1.1(10) . . . .
C151 C152 C153 C154 80.4(6) . . . .
C151 C152 C153 C158 -99.9(6) . . . .
C152 C153 C154 C155 179.1(5) . . . .
C152 C153 C158 C157 -178.3(5) . . . .
C153 C154 C155 C156 -0.8(8) . . . .
C154 C153 C158 C157 1.4(8) . . . .
C154 C155 C156 C157 1.5(9) . . . .
C155 C156 C157 C158 -0.7(9) . . . .
C156 C157 C158 C153 -0.8(9) . . . .
C158 C153 C154 C155 -0.6(8) . . . .
C161 C162 C163 C164 62.0(7) . . . .
C161 C162 C163 C168 -116.3(6) . . . .
C162 C163 C164 C165 -179.5(5) . . . .
C162 C163 C168 C167 179.7(5) . . . .
C163 C164 C165 C166 1.7(9) . . . .
C164 C163 C168 C167 1.4(8) . . . .
C164 C165 C166 C167 -2.3(9) . . . .
C165 C166 C167 C168 2.5(10) . . . .
C166 C167 C168 C163 -2.1(9) . . . .
C168 C163 C164 C165 -1.2(8) . . . .
C171 C172 C173 C174 91.4(7) . . . .
C171 C172 C173 C178 -82.9(7) . . . .
C172 C173 C174 C175 -173.7(6) . . . .
C172 C173 C178 C177 172.7(6) . . . .
C173 C174 C175 C176 0.8(10) . . . .
C174 C173 C178 C177 -1.5(9) . . . .
C174 C175 C176 C177 -1.3(11) . . . .
C175 C176 C177 C178 0.3(10) . . . .
C176 C177 C178 C173 1.1(10) . . . .
C178 C173 C174 C175 0.6(9) . . . .
C181 C182 C183 C184 74.3(7) . . . .
C181 C182 C183 C188 -100.2(7) . . . .
C182 C183 C184 C185 -173.2(6) . . . .
C182 C183 C188 C187 171.0(6) . . . .
C183 C184 C185 C186 2.0(11) . . . .
C184 C183 C188 C187 -3.7(10) . . . .
C184 C185 C186 C187 -3.3(11) . . . .
C185 C186 C187 C188 1.1(11) . . . .
C186 C187 C188 C183 2.5(11) . . . .
C188 C183 C184 C185 1.5(10) . . . .

loop_
_smtbx_masks_void_nr
_smtbx_masks_void_average_x
_smtbx_masks_void_average_y
_smtbx_masks_void_average_z
_smtbx_masks_void_volume
_smtbx_masks_void_count_electrons
1 0.000 0.000 0.372 176.3 23.8
2 0.067 0.067 0.890 61.5 15.4
3 -0.053 0.233 0.906 54.7 14.0
4 0.000 0.500 0.462 35.8 0.0
5 0.053 0.767 -0.094 54.7 13.8
6 -0.067 0.933 0.890 61.5 15.5
7 0.110 0.607 0.792 56.5 14.4
8 0.145 0.187 0.332 65.2 11.7
9 0.240 0.853 0.201 62.9 11.9
10 0.260 0.353 0.799 62.9 11.9
11 0.355 0.687 0.668 65.2 11.7
12 0.500 0.500 0.628 176.3 23.8
13 0.390 0.107 0.208 56.5 14.3
14 0.433 0.567 0.110 61.5 15.4
15 0.447 0.267 0.094 54.7 13.9
16 0.500 0.000 0.538 35.8 0.0
17 0.567 0.433 0.110 61.5 15.5
18 0.553 0.733 0.094 54.7 14.0
19 0.610 0.893 0.208 56.5 14.6
20 0.645 0.313 0.668 65.2 11.6
21 0.740 0.647 0.799 62.9 11.9
22 0.760 0.147 0.201 62.9 11.9
23 0.855 0.813 0.332 65.2 11.7
24 0.890 0.393 0.792 56.5 14.5
